data_7121142
loop_
_publ_author_name
'Suzuki, Katsunori'
'Numata, Yasuyuki'
'Fujita, Naoko'
'Hayakawa, Naoki'
'Tanikawa, Tomoharu'
'Hashizume, Daisuke'
'Tamao, Kohei'
'Fueno, Hiroyuki'
'Tanaka, Kazuyoshi'
'Matsuo, Tsukasa'

_publ_section_title
;
 A stable free tetragermacyclobutadiene incorporating fused-ring bulky
 EMind groups.
;
_journal_issue 18
_journal_name_full 'Chemical communications (Cambridge, England)'
_journal_page_first 2200
_journal_page_last 2203
_journal_paper_doi 10.1039/c7cc09443d
_journal_volume 54
_journal_year 2018
_chemical_formula_moiety 'C96 H148 Ge4, 0.5(C6 H14)'
_chemical_formula_sum 'C99 H155 Ge4'
_chemical_formula_weight 1635.58
_chemical_melting_point 617.0(10)
_chemical_name_common 'Ge CBD'
_chemical_name_systematic tetragermacyclobutadiene
_chemical_properties_physical ', Air-sensitive,Moisture-sensitive,Oxygen-sensitive'
_space_group_crystal_system triclinic
_space_group_IT_number 2
_space_group_name_Hall '-P 1'
_space_group_name_H-M_alt 'P -1'
_symmetry_space_group_name_Hall '-P 1'
_symmetry_space_group_name_H-M 'P -1'
_atom_sites_solution_hydrogens mixed
_atom_sites_solution_primary direct
_atom_sites_solution_secondary difmap
_audit_creation_method SHELXL-2014/7
_audit_update_record
;
2016-09-20 deposited with the CCDC.
2018-01-15 downloaded from the CCDC.
;
_cell_angle_alpha 84.4742(5)
_cell_angle_beta 83.1749(6)
_cell_angle_gamma 87.3583(8)
_cell_formula_units_Z 2
_cell_length_a 10.3376(1)
_cell_length_b 17.8421(2)
_cell_length_c 25.5819(3)
_cell_measurement_reflns_used 264421
_cell_measurement_temperature 90
_cell_measurement_theta_max 33.371
_cell_measurement_theta_min 1.340
_cell_volume 4660.37(9)
_computing_cell_refinement HKL2000
_computing_data_collection CrystalClear
_computing_data_reduction HKL2000
_computing_molecular_graphics SV
_computing_publication_material 'SHELXL-2014/7 (Sheldrick, 2014)'
_computing_structure_refinement 'SHELXL-2014/7 (Sheldrick, 2014)'
_computing_structure_solution SIR2004
_diffrn_ambient_temperature 90
_diffrn_detector_area_resol_mean 7.31
_diffrn_measured_fraction_theta_full 1.000
_diffrn_measured_fraction_theta_max 0.992
_diffrn_measurement_device_type 'Rigaku AFC-8 with Saturn70 CCD'
_diffrn_measurement_method \w-scan
_diffrn_radiation_type MoK\a
_diffrn_radiation_wavelength 0.71073
_diffrn_reflns_av_R_equivalents 0.0655
_diffrn_reflns_av_unetI/netI 0.0408
_diffrn_reflns_Laue_measured_fraction_full 1.000
_diffrn_reflns_Laue_measured_fraction_max 0.992
_diffrn_reflns_limit_h_max 15
_diffrn_reflns_limit_h_min -15
_diffrn_reflns_limit_k_max 27
_diffrn_reflns_limit_k_min -27
_diffrn_reflns_limit_l_max 39
_diffrn_reflns_limit_l_min -39
_diffrn_reflns_number 264416
_diffrn_reflns_point_group_measured_fraction_full 1.000
_diffrn_reflns_point_group_measured_fraction_max 0.992
_diffrn_reflns_theta_full 25.242
_diffrn_reflns_theta_max 33.371
_diffrn_reflns_theta_min 1.340
_diffrn_source 'Fine-focus rotating anode'
_exptl_absorpt_coefficient_mu 1.320
_exptl_absorpt_correction_T_max 0.93689
_exptl_absorpt_correction_T_min 0.83842
_exptl_absorpt_correction_type analytical
_exptl_absorpt_process_details
;
 Analytical Absorption Correction Program
 N.W. Alcock (1970). Cryst. Computing, 271
;
_exptl_crystal_colour orange
_exptl_crystal_density_diffrn 1.166
_exptl_crystal_description plate
_exptl_crystal_F_000 1754
_exptl_crystal_recrystallization_method 'Re-crystallisation from solvent: hexane and toluene'
_exptl_crystal_size_max 0.14
_exptl_crystal_size_mid 0.13
_exptl_crystal_size_min 0.05
_refine_diff_density_max 0.994
_refine_diff_density_min -0.567
_refine_diff_density_rms 0.058
_refine_ls_extinction_method none
_refine_ls_goodness_of_fit_ref 1.029
_refine_ls_hydrogen_treatment constr
_refine_ls_matrix_type full
_refine_ls_number_parameters 967
_refine_ls_number_reflns 35880
_refine_ls_number_restraints 54
_refine_ls_restrained_S_all 1.029
_refine_ls_R_factor_all 0.0699
_refine_ls_R_factor_gt 0.0377
_refine_ls_shift/su_max 0.002
_refine_ls_shift/su_mean 0.000
_refine_ls_structure_factor_coef Fsqd
_refine_ls_weighting_details 'w=1/[\s^2^(Fo^2^)+(0.0452P)^2^+0.9394P] where P=(Fo^2^+2Fc^2^)/3'
_refine_ls_weighting_scheme calc
_refine_ls_wR_factor_gt 0.0925
_refine_ls_wR_factor_ref 0.1037
_reflns_Friedel_coverage 0.000
_reflns_number_gt 23868
_reflns_number_total 35880
_reflns_threshold_expression 'I > 2\s(I)'
_cod_data_source_file c7cc09443d2.cif
_cod_data_source_block ge4
_cod_depositor_comments
;
The following automatic conversions were performed:

'_chemical_melting_point' value '616-618' was changed to '617.0(10)'
- the average value was taken and precision was estimated.

Automatic conversion script
Id: cif_fix_values 4973 2017-02-22 13:04:09Z antanas 

 Adding full bibliography for 7121142--7121143.cif.
;
_cod_database_code 7121142
_shelx_shelxl_version_number 2014/7
_shelx_space_group_comment
;
The symmetry employed for this shelxl refinement is uniquely defined
by the following loop, which should always be used as a source of
symmetry information in preference to the above space-group names.
They are only intended as comments.
;
_shelx_estimated_absorpt_t_min 0.837
_shelx_estimated_absorpt_t_max 0.937

loop_
_space_group_symop_operation_xyz
'x, y, z'
'-x, -y, -z'

loop_
_atom_site_label
_atom_site_type_symbol
_atom_site_fract_x
_atom_site_fract_y
_atom_site_fract_z
_atom_site_U_iso_or_equiv
_atom_site_adp_type
_atom_site_occupancy
_atom_site_site_symmetry_order
_atom_site_calc_flag
_atom_site_refinement_flags_posn
_atom_site_refinement_flags_adp
_atom_site_refinement_flags_occupancy
_atom_site_disorder_assembly
_atom_site_disorder_group
Ge1 Ge 0.26279(2) 0.42473(2) 0.25490(2) 0.02291(4) Uani 1 1 d . . . . .
Ge2 Ge 0.16892(2) 0.33544(2) 0.32529(2) 0.03038(4) Uani 1 1 d . . . . .
Ge3 Ge 0.29111(2) 0.25504(2) 0.26579(2) 0.02575(4) Uani 1 1 d . . . . .
Ge4 Ge 0.39215(2) 0.34194(2) 0.19540(2) 0.03110(4) Uani 1 1 d . . . . .
C1 C 0.24073(13) 0.53681(7) 0.24830(5) 0.0210(2) Uani 1 1 d . . . . .
C2 C 0.11637(13) 0.57323(8) 0.25669(5) 0.0220(3) Uani 1 1 d . . . . .
C3 C -0.01745(13) 0.53962(8) 0.27490(6) 0.0260(3) Uani 1 1 d . . . . .
C4 C -0.11325(14) 0.60762(9) 0.26498(7) 0.0314(3) Uani 1 1 d . . . . .
H4A H -0.1535 0.6031 0.2322 0.038 Uiso 1 1 calc R U . . .
H4B H -0.1836 0.6084 0.2948 0.038 Uiso 1 1 calc R U . . .
C5 C -0.03743(14) 0.68123(8) 0.25959(6) 0.0261(3) Uani 1 1 d . . . . .
C6 C 0.10259(13) 0.65183(8) 0.25045(6) 0.0249(3) Uani 1 1 d . . . . .
C7 C 0.20989(14) 0.69654(8) 0.23814(6) 0.0278(3) Uani 1 1 d . . . . .
H7 H 0.1996 0.7499 0.2346 0.033 Uiso 1 1 calc R U . . .
C8 C 0.33260(14) 0.66193(8) 0.23108(6) 0.0250(3) Uani 1 1 d . . . . .
C9 C 0.45958(14) 0.70304(8) 0.21925(6) 0.0275(3) Uani 1 1 d . . . . .
C10 C 0.56127(14) 0.63750(9) 0.22345(7) 0.0323(3) Uani 1 1 d . . . . .
H10A H 0.6001 0.6371 0.2570 0.039 Uiso 1 1 calc R U . . .
H10B H 0.6319 0.6440 0.1938 0.039 Uiso 1 1 calc R U . . .
C11 C 0.49403(13) 0.56209(8) 0.22151(6) 0.0262(3) Uani 1 1 d . . . . .
C12 C 0.34894(13) 0.58349(8) 0.23497(5) 0.0222(3) Uani 1 1 d . . . . .
C13 C -0.04953(15) 0.47591(9) 0.24292(7) 0.0344(3) Uani 1 1 d . . . . .
H13A H -0.0431 0.4940 0.2053 0.052 Uiso 1 1 calc R U . . .
H13B H -0.1383 0.4597 0.2549 0.052 Uiso 1 1 calc R U . . .
H13C H 0.0123 0.4333 0.2481 0.052 Uiso 1 1 calc R U . . .
C14 C -0.02926(16) 0.51286(9) 0.33401(6) 0.0341(3) Uani 1 1 d . . . . .
H14A H -0.1173 0.4950 0.3455 0.051 Uiso 1 1 calc R U . . .
H14B H -0.0128 0.5548 0.3541 0.051 Uiso 1 1 calc R U . . .
H14C H 0.0347 0.4717 0.3402 0.051 Uiso 1 1 calc R U . . .
C15 C -0.05580(15) 0.72195(9) 0.31086(6) 0.0313(3) Uani 1 1 d . . . . .
H15A H -0.0373 0.6851 0.3408 0.038 Uiso 1 1 calc R U . . .
H15B H 0.0095 0.7615 0.3077 0.038 Uiso 1 1 calc R U . . .
C16 C -0.19076(18) 0.75837(11) 0.32418(8) 0.0431(4) Uani 1 1 d . . . . .
H16A H -0.2058 0.7997 0.2972 0.065 Uiso 1 1 calc R U . . .
H16B H -0.1959 0.7781 0.3588 0.065 Uiso 1 1 calc R U . . .
H16C H -0.2572 0.7207 0.3250 0.065 Uiso 1 1 calc R U . . .
C17 C -0.07280(16) 0.73625(10) 0.21269(7) 0.0351(3) Uani 1 1 d . . . . .
H17A H -0.1679 0.7474 0.2175 0.042 Uiso 1 1 calc R U . . .
H17B H -0.0288 0.7841 0.2138 0.042 Uiso 1 1 calc R U . . .
C18 C -0.0368(2) 0.70867(14) 0.15822(8) 0.0565(6) Uani 1 1 d . . . . .
H18A H 0.0577 0.6991 0.1522 0.085 Uiso 1 1 calc R U . . .
H18B H -0.0634 0.7471 0.1312 0.085 Uiso 1 1 calc R U . . .
H18C H -0.0815 0.6620 0.1561 0.085 Uiso 1 1 calc R U . . .
C19 C 0.47062(17) 0.75965(9) 0.26030(7) 0.0354(3) Uani 1 1 d . . . . .
H19A H 0.5612 0.7770 0.2559 0.042 Uiso 1 1 calc R U . . .
H19B H 0.4128 0.8041 0.2524 0.042 Uiso 1 1 calc R U . . .
C20 C 0.4362(2) 0.72991(13) 0.31773(8) 0.0545(5) Uani 1 1 d . . . . .
H20A H 0.3438 0.7178 0.3238 0.082 Uiso 1 1 calc R U . . .
H20B H 0.4529 0.7684 0.3408 0.082 Uiso 1 1 calc R U . . .
H20C H 0.4896 0.6844 0.3257 0.082 Uiso 1 1 calc R U . . .
C21 C 0.46699(16) 0.74457(10) 0.16311(7) 0.0349(3) Uani 1 1 d . . . . .
H21A H 0.4628 0.7069 0.1374 0.042 Uiso 1 1 calc R U . . .
H21B H 0.3894 0.7789 0.1612 0.042 Uiso 1 1 calc R U . . .
C22 C 0.5890(2) 0.79036(13) 0.14613(8) 0.0530(5) Uani 1 1 d . . . . .
H22A H 0.5913 0.8303 0.1697 0.079 Uiso 1 1 calc R U . . .
H22B H 0.5869 0.8129 0.1097 0.079 Uiso 1 1 calc R U . . .
H22C H 0.6668 0.7572 0.1481 0.079 Uiso 1 1 calc R U . . .
C23 C 0.51917(16) 0.53604(10) 0.16559(7) 0.0364(4) Uani 1 1 d . . . . .
H23A H 0.6126 0.5250 0.1570 0.055 Uiso 1 1 calc R U . . .
H23B H 0.4903 0.5760 0.1401 0.055 Uiso 1 1 calc R U . . .
H23C H 0.4707 0.4905 0.1641 0.055 Uiso 1 1 calc R U . . .
C24 C 0.54796(15) 0.50263(9) 0.26116(7) 0.0336(3) Uani 1 1 d . . . . .
H24A H 0.5302 0.5192 0.2968 0.050 Uiso 1 1 calc R U . . .
H24B H 0.6423 0.4958 0.2520 0.050 Uiso 1 1 calc R U . . .
H24C H 0.5059 0.4548 0.2601 0.050 Uiso 1 1 calc R U . . .
C25 C 0.17433(14) 0.32376(8) 0.40450(6) 0.0256(3) Uani 1 1 d . . . . .
C26 C 0.07876(15) 0.27705(9) 0.43361(6) 0.0291(3) Uani 1 1 d . . . . .
C27 C -0.03374(17) 0.23677(11) 0.41475(7) 0.0392(4) Uani 1 1 d . . . . .
C28 C -0.1121(2) 0.20637(14) 0.46725(8) 0.0549(6) Uani 1 1 d . . . . .
H28A H -0.1924 0.2380 0.4742 0.066 Uiso 1 1 calc R U . . .
H28B H -0.1379 0.1542 0.4646 0.066 Uiso 1 1 calc R U . . .
C29 C -0.02843(18) 0.20742(11) 0.51263(7) 0.0409(4) Uani 1 1 d D . . . .
C30 C 0.07694(15) 0.26072(9) 0.48843(6) 0.0317(3) Uani 1 1 d . . . . .
C31 C 0.16459(16) 0.29260(10) 0.51590(6) 0.0331(3) Uani 1 1 d . . . . .
H31 H 0.1634 0.2809 0.5530 0.040 Uiso 1 1 calc R U . . .
C32 C 0.25397(14) 0.34181(9) 0.48865(6) 0.0280(3) Uani 1 1 d . . . . .
C33 C 0.34771(16) 0.38522(10) 0.51428(6) 0.0320(3) Uani 1 1 d . . . . .
C34 C 0.42280(17) 0.43006(10) 0.46631(6) 0.0350(4) Uani 1 1 d . . . . .
H34A H 0.5168 0.4157 0.4644 0.042 Uiso 1 1 calc R U . . .
H34B H 0.4126 0.4847 0.4705 0.042 Uiso 1 1 calc R U . . .
C35 C 0.36922(15) 0.41304(9) 0.41459(6) 0.0275(3) Uani 1 1 d . . . . .
C36 C 0.26102(14) 0.35708(8) 0.43386(6) 0.0261(3) Uani 1 1 d . . . . .
C37 C 0.0155(2) 0.17179(12) 0.38192(8) 0.0554(6) Uani 1 1 d . . . . .
H37A H -0.0588 0.1439 0.3746 0.083 Uiso 1 1 calc R U . . .
H37B H 0.0736 0.1379 0.4016 0.083 Uiso 1 1 calc R U . . .
H37C H 0.0633 0.1919 0.3485 0.083 Uiso 1 1 calc R U . . .
C38 C -0.1244(2) 0.29075(15) 0.38377(10) 0.0659(7) Uani 1 1 d . . . . .
H38A H -0.0817 0.3037 0.3479 0.099 Uiso 1 1 calc R U . . .
H38B H -0.1427 0.3367 0.4018 0.099 Uiso 1 1 calc R U . . .
H38C H -0.2062 0.2661 0.3818 0.099 Uiso 1 1 calc R U . . .
C39 C -0.1075(2) 0.23577(13) 0.56259(8) 0.0530(5) Uani 1 1 d . . . . .
H39A H -0.1840 0.2039 0.5724 0.064 Uiso 1 1 calc R U . . .
H39B H -0.0525 0.2282 0.5920 0.064 Uiso 1 1 calc R U . . .
C40 C -0.1553(2) 0.31769(15) 0.55788(11) 0.0729(8) Uani 1 1 d . . . . .
H40A H -0.0804 0.3504 0.5523 0.109 Uiso 1 1 calc R U . . .
H40B H -0.2100 0.3287 0.5904 0.109 Uiso 1 1 calc R U . . .
H40C H -0.2065 0.3268 0.5279 0.109 Uiso 1 1 calc R U . . .
C41A C 0.0352(5) 0.12852(17) 0.52337(14) 0.0544(9) Uani 0.705(4) 1 d D . P A 1
H41A H 0.0804 0.1125 0.4897 0.065 Uiso 0.705(4) 1 calc R U P A 1
H41B H 0.1019 0.1317 0.5478 0.065 Uiso 0.705(4) 1 calc R U P A 1
C42A C -0.0608(5) 0.0689(2) 0.5471(2) 0.1037(15) Uani 0.705(4) 1 d D . P A 1
H42A H -0.1061 0.0842 0.5805 0.156 Uiso 0.705(4) 1 calc R U P A 1
H42B H -0.0136 0.0206 0.5537 0.156 Uiso 0.705(4) 1 calc R U P A 1
H42C H -0.1246 0.0634 0.5224 0.156 Uiso 0.705(4) 1 calc R U P A 1
C41B C 0.0249(13) 0.1352(4) 0.5419(3) 0.0544(9) Uani 0.295(4) 1 d D . P A 2
H41C H 0.0595 0.1488 0.5741 0.065 Uiso 0.295(4) 1 calc R U P A 2
H41D H -0.0481 0.1012 0.5533 0.065 Uiso 0.295(4) 1 calc R U P A 2
C42B C 0.1316(9) 0.0929(4) 0.5094(4) 0.1037(15) Uani 0.295(4) 1 d D . P A 2
H42D H 0.0927 0.0651 0.4843 0.156 Uiso 0.295(4) 1 calc R U P A 2
H42E H 0.1780 0.0574 0.5329 0.156 Uiso 0.295(4) 1 calc R U P A 2
H42F H 0.1929 0.1288 0.4899 0.156 Uiso 0.295(4) 1 calc R U P A 2
C43 C 0.27148(19) 0.43739(11) 0.55330(7) 0.0426(4) Uani 1 1 d . . . . .
H43A H 0.2242 0.4054 0.5825 0.051 Uiso 1 1 calc R U . . .
H43B H 0.3351 0.4659 0.5688 0.051 Uiso 1 1 calc R U . . .
C44 C 0.1747(3) 0.49284(14) 0.52969(9) 0.0627(6) Uani 1 1 d . . . . .
H44A H 0.2211 0.5279 0.5028 0.094 Uiso 1 1 calc R U . . .
H44B H 0.1281 0.5211 0.5576 0.094 Uiso 1 1 calc R U . . .
H44C H 0.1122 0.4655 0.5134 0.094 Uiso 1 1 calc R U . . .
C45 C 0.43870(18) 0.33226(12) 0.54612(7) 0.0428(4) Uani 1 1 d . . . . .
H45A H 0.5033 0.3632 0.5590 0.051 Uiso 1 1 calc R U . . .
H45B H 0.3859 0.3082 0.5775 0.051 Uiso 1 1 calc R U . . .
C46 C 0.5120(2) 0.27067(14) 0.51622(9) 0.0575(6) Uani 1 1 d . . . . .
H46A H 0.4494 0.2388 0.5038 0.086 Uiso 1 1 calc R U . . .
H46B H 0.5658 0.2399 0.5397 0.086 Uiso 1 1 calc R U . . .
H46C H 0.5680 0.2936 0.4858 0.086 Uiso 1 1 calc R U . . .
C47 C 0.47897(16) 0.37796(10) 0.37773(6) 0.0331(3) Uani 1 1 d . . . . .
H47A H 0.4452 0.3675 0.3451 0.050 Uiso 1 1 calc R U . . .
H47B H 0.5116 0.3308 0.3953 0.050 Uiso 1 1 calc R U . . .
H47C H 0.5501 0.4131 0.3693 0.050 Uiso 1 1 calc R U . . .
C48 C 0.31474(17) 0.48624(9) 0.38740(6) 0.0336(3) Uani 1 1 d . . . . .
H48A H 0.2809 0.4754 0.3548 0.050 Uiso 1 1 calc R U . . .
H48B H 0.3843 0.5224 0.3788 0.050 Uiso 1 1 calc R U . . .
H48C H 0.2442 0.5076 0.4112 0.050 Uiso 1 1 calc R U . . .
C49 C 0.30545(14) 0.14344(8) 0.27385(6) 0.0265(3) Uani 1 1 d . . . . .
C50 C 0.22540(15) 0.09944(8) 0.24864(6) 0.0293(3) Uani 1 1 d . . . . .
C51 C 0.12501(16) 0.12485(9) 0.21053(7) 0.0331(3) Uani 1 1 d . . . . .
C52 C 0.06411(19) 0.04972(9) 0.20104(8) 0.0418(4) Uani 1 1 d . . . . .
H52A H -0.0290 0.0499 0.2157 0.050 Uiso 1 1 calc R U . . .
H52B H 0.0695 0.0448 0.1626 0.050 Uiso 1 1 calc R U . . .
C53 C 0.13791(19) -0.01720(9) 0.22801(8) 0.0436(4) Uani 1 1 d . . . . .
C54 C 0.23532(16) 0.02072(9) 0.25588(7) 0.0354(4) Uani 1 1 d . . . . .
C55 C 0.32415(17) -0.01578(9) 0.28653(8) 0.0399(4) Uani 1 1 d . . . . .
H55 H 0.3297 -0.0693 0.2911 0.048 Uiso 1 1 calc R U . . .
C56 C 0.40523(16) 0.02648(9) 0.31053(7) 0.0351(4) Uani 1 1 d . . . . .
C57 C 0.51131(18) -0.00447(10) 0.34370(8) 0.0423(4) Uani 1 1 d D . . . .
C58 C 0.5778(2) 0.06804(10) 0.35339(9) 0.0499(5) Uani 1 1 d . . . . .
H58A H 0.5922 0.0666 0.3911 0.060 Uiso 1 1 calc R U . . .
H58B H 0.6636 0.0715 0.3317 0.060 Uiso 1 1 calc R U . . .
C59 C 0.48995(17) 0.13740(9) 0.33850(7) 0.0347(3) Uani 1 1 d . . . . .
C60 C 0.39559(15) 0.10538(8) 0.30506(6) 0.0294(3) Uani 1 1 d . . . . .
C61 C 0.01855(17) 0.17964(10) 0.23282(8) 0.0414(4) Uani 1 1 d . . . . .
H61A H 0.0582 0.2260 0.2397 0.062 Uiso 1 1 calc R U . . .
H61B H -0.0263 0.1563 0.2659 0.062 Uiso 1 1 calc R U . . .
H61C H -0.0443 0.1916 0.2072 0.062 Uiso 1 1 calc R U . . .
C62 C 0.1938(2) 0.16144(11) 0.15820(7) 0.0441(4) Uani 1 1 d . . . . .
H62A H 0.2319 0.2085 0.1646 0.066 Uiso 1 1 calc R U . . .
H62B H 0.1303 0.1722 0.1327 0.066 Uiso 1 1 calc R U . . .
H62C H 0.2628 0.1269 0.1441 0.066 Uiso 1 1 calc R U . . .
C63 C 0.0461(2) -0.06433(12) 0.26934(11) 0.0650(7) Uani 1 1 d . . . . .
H63A H -0.0217 -0.0846 0.2509 0.078 Uiso 1 1 calc R U . . .
H63B H 0.0973 -0.1079 0.2842 0.078 Uiso 1 1 calc R U . . .
C64 C -0.0209(3) -0.02332(18) 0.31470(11) 0.0807(9) Uani 1 1 d . . . . .
H64A H 0.0449 -0.0045 0.3343 0.121 Uiso 1 1 calc R U . . .
H64B H -0.0766 -0.0580 0.3384 0.121 Uiso 1 1 calc R U . . .
H64C H -0.0743 0.0191 0.3008 0.121 Uiso 1 1 calc R U . . .
C65 C 0.2057(3) -0.07075(12) 0.18898(11) 0.0679(7) Uani 1 1 d . . . . .
H65A H 0.2485 -0.1126 0.2096 0.082 Uiso 1 1 calc R U . . .
H65B H 0.1376 -0.0928 0.1717 0.082 Uiso 1 1 calc R U . . .
C66 C 0.3043(3) -0.03848(16) 0.14697(13) 0.0862(9) Uani 1 1 d . . . . .
H66A H 0.2624 0.0001 0.1241 0.129 Uiso 1 1 calc R U . . .
H66B H 0.3433 -0.0785 0.1259 0.129 Uiso 1 1 calc R U . . .
H66C H 0.3724 -0.0158 0.1632 0.129 Uiso 1 1 calc R U . . .
C67 C 0.6067(2) -0.05855(11) 0.31347(10) 0.0582(6) Uani 1 1 d . . . . .
H67A H 0.6824 -0.0699 0.3336 0.070 Uiso 1 1 calc R U . . .
H67B H 0.5627 -0.1065 0.3126 0.070 Uiso 1 1 calc R U . . .
C68 C 0.6567(3) -0.03026(19) 0.25737(12) 0.0816(9) Uani 1 1 d . . . . .
H68A H 0.5836 -0.0227 0.2361 0.122 Uiso 1 1 calc R U . . .
H68B H 0.7195 -0.0674 0.2422 0.122 Uiso 1 1 calc R U . . .
H68C H 0.6994 0.0176 0.2574 0.122 Uiso 1 1 calc R U . . .
C69A C 0.4471(6) -0.0411(2) 0.39714(15) 0.0598(10) Uani 0.701(4) 1 d D . P B 3
H69A H 0.3875 -0.0032 0.4141 0.072 Uiso 0.701(4) 1 calc R U P B 3
H69B H 0.3936 -0.0828 0.3901 0.072 Uiso 0.701(4) 1 calc R U P B 3
C70A C 0.5422(5) -0.0720(3) 0.43615(18) 0.1010(15) Uani 0.701(4) 1 d D . P B 3
H70A H 0.6005 -0.1106 0.4203 0.151 Uiso 0.701(4) 1 calc R U P B 3
H70B H 0.4931 -0.0943 0.4686 0.151 Uiso 0.701(4) 1 calc R U P B 3
H70C H 0.5937 -0.0310 0.4445 0.151 Uiso 0.701(4) 1 calc R U P B 3
C69B C 0.4607(17) -0.0628(3) 0.3893(4) 0.0598(10) Uani 0.299(4) 1 d D . P B 4
H69C H 0.4257 -0.1054 0.3739 0.072 Uiso 0.299(4) 1 calc R U P B 4
H69D H 0.5354 -0.0829 0.4079 0.072 Uiso 0.299(4) 1 calc R U P B 4
C70B C 0.3550(8) -0.0330(5) 0.4299(3) 0.1010(15) Uani 0.299(4) 1 d D . P B 4
H70D H 0.3876 0.0099 0.4451 0.151 Uiso 0.299(4) 1 calc R U P B 4
H70E H 0.3323 -0.0729 0.4582 0.151 Uiso 0.299(4) 1 calc R U P B 4
H70F H 0.2775 -0.0168 0.4126 0.151 Uiso 0.299(4) 1 calc R U P B 4
C71 C 0.4140(2) 0.16656(11) 0.38813(7) 0.0470(5) Uani 1 1 d . . . . .
H71A H 0.4754 0.1805 0.4117 0.071 Uiso 1 1 calc R U . . .
H71B H 0.3582 0.1270 0.4065 0.071 Uiso 1 1 calc R U . . .
H71C H 0.3598 0.2108 0.3779 0.071 Uiso 1 1 calc R U . . .
C72 C 0.57457(19) 0.19987(11) 0.30920(8) 0.0454(4) Uani 1 1 d . . . . .
H72A H 0.6255 0.1808 0.2781 0.068 Uiso 1 1 calc R U . . .
H72B H 0.6338 0.2161 0.3328 0.068 Uiso 1 1 calc R U . . .
H72C H 0.5186 0.2428 0.2979 0.068 Uiso 1 1 calc R U . . .
C73 C 0.38153(15) 0.32533(9) 0.11839(6) 0.0290(3) Uani 1 1 d . . . . .
C74 C 0.28626(15) 0.35370(9) 0.08517(6) 0.0303(3) Uani 1 1 d . . . . .
C75 C 0.16331(16) 0.40369(10) 0.09783(6) 0.0330(3) Uani 1 1 d . . . . .
C76 C 0.10389(19) 0.41634(12) 0.04417(7) 0.0448(4) Uani 1 1 d . . . . .
H76A H 0.0143 0.3974 0.0487 0.054 Uiso 1 1 calc R U . . .
H76B H 0.0993 0.4709 0.0325 0.054 Uiso 1 1 calc R U . . .
C77 C 0.19006(18) 0.37402(12) 0.00202(7) 0.0413(4) Uani 1 1 d . . . . .
C78 C 0.29582(16) 0.33713(10) 0.03252(6) 0.0345(3) Uani 1 1 d . . . . .
C79 C 0.39537(18) 0.29047(11) 0.01161(7) 0.0420(4) Uani 1 1 d . . . . .
H79 H 0.3991 0.2781 -0.0238 0.050 Uiso 1 1 calc R U . . .
C80 C 0.48897(17) 0.26224(11) 0.04299(7) 0.0392(4) Uani 1 1 d . . . . .
C81 C 0.6021(2) 0.20840(14) 0.02641(8) 0.0546(5) Uani 1 1 d D . . . .
C82 C 0.6874(2) 0.21146(16) 0.07085(8) 0.0630(7) Uani 1 1 d . . . . .
H82A H 0.7632 0.2429 0.0581 0.076 Uiso 1 1 calc R U . . .
H82B H 0.7206 0.1600 0.0817 0.076 Uiso 1 1 calc R U . . .
C83 C 0.60794(17) 0.24497(12) 0.11902(7) 0.0431(4) Uani 1 1 d . . . . .
C84 C 0.48635(16) 0.28049(10) 0.09529(6) 0.0332(3) Uani 1 1 d . . . . .
C85 C 0.19627(19) 0.48010(10) 0.11505(7) 0.0398(4) Uani 1 1 d . . . . .
H85A H 0.1167 0.5120 0.1193 0.060 Uiso 1 1 calc R U . . .
H85B H 0.2597 0.5048 0.0881 0.060 Uiso 1 1 calc R U . . .
H85C H 0.2334 0.4722 0.1487 0.060 Uiso 1 1 calc R U . . .
C86 C 0.06599(16) 0.36304(10) 0.13952(7) 0.0368(4) Uani 1 1 d . . . . .
H86A H 0.1036 0.3546 0.1731 0.055 Uiso 1 1 calc R U . . .
H86B H 0.0466 0.3145 0.1278 0.055 Uiso 1 1 calc R U . . .
H86C H -0.0146 0.3940 0.1444 0.055 Uiso 1 1 calc R U . . .
C87 C 0.1142(2) 0.31502(15) -0.02170(9) 0.0583(6) Uani 1 1 d . . . . .
H87A H 0.0403 0.3414 -0.0379 0.070 Uiso 1 1 calc R U . . .
H87B H 0.1726 0.2934 -0.0504 0.070 Uiso 1 1 calc R U . . .
C88 C 0.0613(3) 0.25094(16) 0.01683(11) 0.0747(7) Uani 1 1 d . . . . .
H88A H 0.1335 0.2234 0.0326 0.112 Uiso 1 1 calc R U . . .
H88B H 0.0159 0.2167 -0.0019 0.112 Uiso 1 1 calc R U . . .
H88C H 0.0003 0.2712 0.0448 0.112 Uiso 1 1 calc R U . . .
C89 C 0.2472(2) 0.42860(14) -0.04471(8) 0.0586(6) Uani 1 1 d . . . . .
H89A H 0.2998 0.3987 -0.0707 0.070 Uiso 1 1 calc R U . . .
H89B H 0.1741 0.4534 -0.0622 0.070 Uiso 1 1 calc R U . . .
C90 C 0.3312(3) 0.48896(17) -0.03057(11) 0.0853(9) Uani 1 1 d . . . . .
H90A H 0.2777 0.5232 -0.0084 0.128 Uiso 1 1 calc R U . . .
H90B H 0.3694 0.5174 -0.0630 0.128 Uiso 1 1 calc R U . . .
H90C H 0.4010 0.4655 -0.0112 0.128 Uiso 1 1 calc R U . . .
C91A C 0.5536(4) 0.12434(19) 0.03579(15) 0.0697(11) Uani 0.674(4) 1 d D . P C 5
H91A H 0.6287 0.0899 0.0263 0.084 Uiso 0.674(4) 1 calc R U P C 5
H91B H 0.5256 0.1131 0.0740 0.084 Uiso 0.674(4) 1 calc R U P C 5
C92A C 0.4435(5) 0.1067(2) 0.0057(2) 0.0902(13) Uani 0.674(4) 1 d D . P C 5
H92A H 0.3635 0.1336 0.0192 0.135 Uiso 0.674(4) 1 calc R U P C 5
H92B H 0.4299 0.0524 0.0103 0.135 Uiso 0.674(4) 1 calc R U P C 5
H92C H 0.4654 0.1227 -0.0319 0.135 Uiso 0.674(4) 1 calc R U P C 5
C91B C 0.5521(8) 0.1342(3) 0.0065(2) 0.0697(11) Uani 0.326(4) 1 d D . P C 6
H91C H 0.5063 0.1490 -0.0250 0.084 Uiso 0.326(4) 1 calc R U P C 6
H91D H 0.6289 0.1021 -0.0049 0.084 Uiso 0.326(4) 1 calc R U P C 6
C92B C 0.4619(9) 0.0877(4) 0.0464(4) 0.0902(13) Uani 0.326(4) 1 d D . P C 6
H92D H 0.5005 0.0786 0.0797 0.135 Uiso 0.326(4) 1 calc R U P C 6
H92E H 0.4490 0.0393 0.0328 0.135 Uiso 0.326(4) 1 calc R U P C 6
H92F H 0.3777 0.1148 0.0525 0.135 Uiso 0.326(4) 1 calc R U P C 6
C93A C 0.6692(8) 0.2286(4) -0.02929(15) 0.0777(13) Uani 0.765(13) 1 d D . P C 7
H93A H 0.7476 0.1950 -0.0350 0.093 Uiso 0.765(13) 1 calc R U P C 7
H93B H 0.6095 0.2181 -0.0550 0.093 Uiso 0.765(13) 1 calc R U P C 7
C94A C 0.7102(5) 0.3100(3) -0.0410(3) 0.0919(19) Uani 0.765(13) 1 d D . P C 7
H94A H 0.7648 0.3223 -0.0144 0.138 Uiso 0.765(13) 1 calc R U P C 7
H94B H 0.6325 0.3437 -0.0400 0.138 Uiso 0.765(13) 1 calc R U P C 7
H94C H 0.7598 0.3165 -0.0762 0.138 Uiso 0.765(13) 1 calc R U P C 7
C93B C 0.685(3) 0.2441(10) -0.0221(6) 0.0777(13) Uani 0.235(13) 1 d D . P C 8
H93C H 0.7614 0.2099 -0.0306 0.093 Uiso 0.235(13) 1 calc R U P C 8
H93D H 0.6333 0.2481 -0.0525 0.093 Uiso 0.235(13) 1 calc R U P C 8
C94B C 0.7344(15) 0.3219(7) -0.0165(8) 0.0919(19) Uani 0.235(13) 1 d D . P C 8
H94D H 0.6600 0.3567 -0.0087 0.138 Uiso 0.235(13) 1 calc R U P C 8
H94E H 0.7854 0.3405 -0.0496 0.138 Uiso 0.235(13) 1 calc R U P C 8
H94F H 0.7895 0.3185 0.0123 0.138 Uiso 0.235(13) 1 calc R U P C 8
C95 C 0.6912(2) 0.30295(16) 0.13886(11) 0.0679(7) Uani 1 1 d . . . . .
H95A H 0.6442 0.3228 0.1704 0.102 Uiso 1 1 calc R U . . .
H95B H 0.7086 0.3443 0.1112 0.102 Uiso 1 1 calc R U . . .
H95C H 0.7738 0.2787 0.1476 0.102 Uiso 1 1 calc R U . . .
C96 C 0.5747(2) 0.18255(12) 0.16316(8) 0.0538(5) Uani 1 1 d . . . . .
H96A H 0.6554 0.1578 0.1737 0.081 Uiso 1 1 calc R U . . .
H96B H 0.5217 0.1455 0.1505 0.081 Uiso 1 1 calc R U . . .
H96C H 0.5257 0.2043 0.1936 0.081 Uiso 1 1 calc R U . . .
C97A C -0.1589(11) -0.0608(7) 0.1067(4) 0.179(4) Uani 0.621(8) 1 d D U P D 7
H97A H -0.2353 -0.0365 0.0921 0.268 Uiso 0.621(8) 1 calc R U P D 7
H97B H -0.1463 -0.0387 0.1393 0.268 Uiso 0.621(8) 1 calc R U P D 7
H97C H -0.1725 -0.1149 0.1146 0.268 Uiso 0.621(8) 1 calc R U P D 7
C98A C -0.0395(10) -0.0489(7) 0.0670(4) 0.191(4) Uani 0.621(8) 1 d D U P D 7
H98A H 0.0249 -0.0211 0.0825 0.230 Uiso 0.621(8) 1 calc R U P D 7
H98B H 0.0009 -0.0985 0.0589 0.230 Uiso 0.621(8) 1 calc R U P D 7
C99A C -0.0733(10) -0.0055(7) 0.0166(4) 0.184(4) Uani 0.621(8) 1 d D U P D 7
H99A H -0.1174 0.0436 0.0234 0.221 Uiso 0.621(8) 1 calc R U P D 7
H99B H -0.1290 -0.0346 -0.0024 0.221 Uiso 0.621(8) 1 calc R U P D 7
C97B C -0.1874(18) -0.0212(11) 0.1036(7) 0.179(4) Uani 0.379(8) 1 d D U P D 8
H97D H -0.1383 -0.0444 0.1318 0.268 Uiso 0.379(8) 1 calc R U P D 8
H97E H -0.2788 -0.0352 0.1111 0.268 Uiso 0.379(8) 1 calc R U P D 8
H97F H -0.1824 0.0338 0.1018 0.268 Uiso 0.379(8) 1 calc R U P D 8
C98B C -0.1297(18) -0.0486(10) 0.0512(7) 0.191(4) Uani 0.379(8) 1 d D U P D 8
H98C H -0.0958 -0.1013 0.0567 0.230 Uiso 0.379(8) 1 calc R U P D 8
H98D H -0.1975 -0.0471 0.0268 0.230 Uiso 0.379(8) 1 calc R U P D 8
C99B C -0.0201(19) 0.0024(12) 0.0279(6) 0.184(4) Uani 0.379(8) 1 d D U P D 8
H99C H -0.0481 0.0551 0.0334 0.221 Uiso 0.379(8) 1 calc R U P D 8
H99D H 0.0562 -0.0103 0.0475 0.221 Uiso 0.379(8) 1 calc R U P D 8

loop_
_atom_site_aniso_label
_atom_site_aniso_U_11
_atom_site_aniso_U_22
_atom_site_aniso_U_33
_atom_site_aniso_U_23
_atom_site_aniso_U_13
_atom_site_aniso_U_12
Ge1 0.02649(8) 0.01926(7) 0.02320(7) -0.00355(5) -0.00288(6) 0.00035(5)
Ge2 0.04788(10) 0.02239(7) 0.02187(7) -0.00438(6) -0.00634(7) -0.00079(7)
Ge3 0.03362(9) 0.01933(7) 0.02536(8) -0.00451(5) -0.00611(6) -0.00006(6)
Ge4 0.04517(10) 0.02460(8) 0.02418(8) -0.00451(6) -0.00575(7) 0.00102(7)
C1 0.0214(6) 0.0203(6) 0.0216(6) -0.0035(5) -0.0026(5) 0.0007(5)
C2 0.0206(6) 0.0232(6) 0.0231(6) -0.0052(5) -0.0034(5) -0.0008(5)
C3 0.0195(6) 0.0264(7) 0.0324(7) -0.0078(6) -0.0008(5) -0.0007(5)
C4 0.0189(7) 0.0305(7) 0.0457(9) -0.0100(7) -0.0032(6) 0.0021(6)
C5 0.0211(7) 0.0265(7) 0.0313(7) -0.0063(6) -0.0050(5) 0.0047(5)
C6 0.0210(6) 0.0238(6) 0.0308(7) -0.0055(5) -0.0048(5) 0.0021(5)
C7 0.0265(7) 0.0185(6) 0.0390(8) -0.0037(6) -0.0059(6) 0.0016(5)
C8 0.0223(7) 0.0235(6) 0.0293(7) -0.0017(5) -0.0038(5) -0.0022(5)
C9 0.0237(7) 0.0245(7) 0.0346(8) 0.0002(6) -0.0055(6) -0.0052(5)
C10 0.0206(7) 0.0316(8) 0.0445(9) 0.0011(7) -0.0048(6) -0.0034(6)
C11 0.0185(6) 0.0265(7) 0.0323(7) 0.0003(6) -0.0008(5) -0.0002(5)
C12 0.0195(6) 0.0235(6) 0.0235(6) -0.0016(5) -0.0028(5) 0.0002(5)
C13 0.0247(7) 0.0320(8) 0.0493(10) -0.0149(7) -0.0066(7) -0.0014(6)
C14 0.0321(8) 0.0324(8) 0.0352(8) -0.0050(6) 0.0080(7) -0.0003(6)
C15 0.0321(8) 0.0290(7) 0.0337(8) -0.0076(6) -0.0058(6) 0.0065(6)
C16 0.0420(10) 0.0444(10) 0.0415(10) -0.0121(8) 0.0005(8) 0.0152(8)
C17 0.0316(8) 0.0393(9) 0.0344(8) -0.0034(7) -0.0078(7) 0.0084(7)
C18 0.0566(13) 0.0798(16) 0.0329(10) -0.0087(10) -0.0088(9) 0.0157(11)
C19 0.0338(8) 0.0318(8) 0.0422(9) -0.0051(7) -0.0074(7) -0.0082(6)
C20 0.0596(13) 0.0667(14) 0.0404(10) -0.0108(10) -0.0069(9) -0.0196(11)
C21 0.0347(8) 0.0342(8) 0.0356(8) 0.0043(7) -0.0066(7) -0.0068(7)
C22 0.0474(11) 0.0606(13) 0.0484(11) 0.0166(10) -0.0059(9) -0.0192(10)
C23 0.0317(8) 0.0369(9) 0.0377(9) -0.0031(7) 0.0071(7) -0.0007(7)
C24 0.0220(7) 0.0328(8) 0.0449(9) 0.0043(7) -0.0066(6) 0.0004(6)
C25 0.0273(7) 0.0281(7) 0.0220(6) -0.0049(5) -0.0022(5) -0.0024(5)
C26 0.0273(7) 0.0327(8) 0.0281(7) -0.0061(6) -0.0029(6) -0.0047(6)
C27 0.0362(9) 0.0490(10) 0.0351(9) -0.0079(7) -0.0058(7) -0.0172(8)
C28 0.0442(11) 0.0824(16) 0.0409(10) -0.0126(10) 0.0006(8) -0.0339(11)
C29 0.0393(9) 0.0477(10) 0.0355(9) -0.0024(7) 0.0018(7) -0.0195(8)
C30 0.0293(8) 0.0383(8) 0.0275(7) -0.0025(6) -0.0002(6) -0.0096(6)
C31 0.0325(8) 0.0440(9) 0.0229(7) 0.0004(6) -0.0033(6) -0.0094(7)
C32 0.0265(7) 0.0354(8) 0.0228(7) -0.0047(6) -0.0025(5) -0.0050(6)
C33 0.0324(8) 0.0419(9) 0.0231(7) -0.0048(6) -0.0043(6) -0.0106(7)
C34 0.0367(9) 0.0435(9) 0.0268(7) -0.0056(7) -0.0042(6) -0.0156(7)
C35 0.0289(7) 0.0317(7) 0.0228(7) -0.0049(6) -0.0021(6) -0.0076(6)
C36 0.0262(7) 0.0282(7) 0.0242(7) -0.0051(5) -0.0017(5) -0.0029(5)
C37 0.0731(14) 0.0515(12) 0.0434(11) -0.0154(9) 0.0066(10) -0.0338(11)
C38 0.0430(12) 0.0850(17) 0.0739(16) 0.0026(13) -0.0262(11) -0.0185(11)
C39 0.0485(11) 0.0732(15) 0.0373(10) -0.0054(9) 0.0062(8) -0.0284(10)
C40 0.0545(14) 0.0782(18) 0.0840(19) -0.0277(15) 0.0206(13) -0.0121(12)
C41A 0.0654(17) 0.0444(14) 0.049(2) -0.0057(15) 0.015(2) -0.0127(12)
C42A 0.128(4) 0.062(2) 0.115(4) 0.019(2) 0.000(3) -0.032(2)
C41B 0.0654(17) 0.0444(14) 0.049(2) -0.0057(15) 0.015(2) -0.0127(12)
C42B 0.128(4) 0.062(2) 0.115(4) 0.019(2) 0.000(3) -0.032(2)
C43 0.0531(11) 0.0506(11) 0.0254(8) -0.0106(7) 0.0005(7) -0.0135(9)
C44 0.0803(16) 0.0622(14) 0.0437(12) -0.0159(10) 0.0031(11) 0.0147(12)
C45 0.0368(9) 0.0621(12) 0.0313(8) 0.0007(8) -0.0116(7) -0.0128(8)
C46 0.0465(11) 0.0710(15) 0.0557(13) -0.0014(11) -0.0172(10) 0.0092(10)
C47 0.0325(8) 0.0378(8) 0.0291(8) -0.0041(6) -0.0015(6) -0.0033(7)
C48 0.0407(9) 0.0304(8) 0.0301(8) -0.0057(6) -0.0023(7) -0.0053(7)
C49 0.0289(7) 0.0208(6) 0.0308(7) -0.0057(5) -0.0047(6) -0.0008(5)
C50 0.0294(7) 0.0230(7) 0.0368(8) -0.0060(6) -0.0068(6) -0.0002(6)
C51 0.0355(8) 0.0274(7) 0.0395(9) -0.0071(6) -0.0132(7) -0.0011(6)
C52 0.0454(10) 0.0300(8) 0.0548(11) -0.0092(8) -0.0203(8) -0.0032(7)
C53 0.0505(11) 0.0253(8) 0.0603(12) -0.0080(8) -0.0236(9) -0.0045(7)
C54 0.0362(9) 0.0225(7) 0.0502(10) -0.0071(7) -0.0120(7) -0.0022(6)
C55 0.0415(9) 0.0209(7) 0.0599(11) -0.0059(7) -0.0160(8) 0.0014(6)
C56 0.0345(8) 0.0250(7) 0.0477(10) -0.0042(7) -0.0130(7) 0.0037(6)
C57 0.0456(10) 0.0298(8) 0.0544(11) -0.0035(8) -0.0210(9) 0.0063(7)
C58 0.0507(11) 0.0365(9) 0.0696(14) -0.0130(9) -0.0337(10) 0.0095(8)
C59 0.0381(9) 0.0276(7) 0.0416(9) -0.0070(6) -0.0163(7) 0.0022(6)
C60 0.0292(7) 0.0245(7) 0.0356(8) -0.0059(6) -0.0063(6) 0.0012(6)
C61 0.0376(9) 0.0371(9) 0.0536(11) -0.0121(8) -0.0180(8) 0.0053(7)
C62 0.0554(11) 0.0401(10) 0.0395(10) -0.0054(8) -0.0138(8) -0.0053(8)
C63 0.0643(14) 0.0424(11) 0.0940(19) 0.0116(12) -0.0385(14) -0.0234(10)
C64 0.0682(16) 0.100(2) 0.0750(18) 0.0147(16) -0.0155(14) -0.0402(16)
C65 0.0839(17) 0.0392(11) 0.0907(19) -0.0288(12) -0.0387(15) 0.0123(11)
C66 0.098(2) 0.0635(17) 0.100(2) -0.0358(16) -0.0088(18) 0.0176(16)
C67 0.0498(12) 0.0375(10) 0.0942(18) -0.0214(11) -0.0315(12) 0.0167(9)
C68 0.0544(14) 0.111(2) 0.084(2) -0.0349(17) -0.0142(13) 0.0254(15)
C69A 0.076(2) 0.046(2) 0.0583(19) 0.0017(17) -0.0193(16) 0.005(2)
C70A 0.140(4) 0.078(3) 0.088(3) 0.030(2) -0.056(3) -0.009(3)
C69B 0.076(2) 0.046(2) 0.0583(19) 0.0017(17) -0.0193(16) 0.005(2)
C70B 0.140(4) 0.078(3) 0.088(3) 0.030(2) -0.056(3) -0.009(3)
C71 0.0638(13) 0.0420(10) 0.0381(10) -0.0085(8) -0.0163(9) 0.0063(9)
C72 0.0423(10) 0.0458(10) 0.0526(11) -0.0056(8) -0.0193(9) -0.0112(8)
C73 0.0301(8) 0.0333(8) 0.0233(7) -0.0032(6) -0.0005(6) -0.0032(6)
C74 0.0298(8) 0.0355(8) 0.0248(7) -0.0038(6) 0.0003(6) -0.0010(6)
C75 0.0342(8) 0.0398(9) 0.0250(7) -0.0051(6) -0.0046(6) 0.0053(7)
C76 0.0420(10) 0.0646(13) 0.0286(8) -0.0083(8) -0.0097(7) 0.0138(9)
C77 0.0379(9) 0.0596(12) 0.0276(8) -0.0099(8) -0.0071(7) 0.0075(8)
C78 0.0321(8) 0.0470(10) 0.0252(7) -0.0075(7) -0.0033(6) 0.0011(7)
C79 0.0400(9) 0.0586(12) 0.0285(8) -0.0158(8) -0.0010(7) 0.0051(8)
C80 0.0326(9) 0.0520(11) 0.0326(8) -0.0112(7) 0.0011(7) 0.0062(7)
C81 0.0447(11) 0.0721(15) 0.0460(11) -0.0178(10) -0.0009(9) 0.0230(10)
C82 0.0418(11) 0.0996(19) 0.0438(11) -0.0098(12) 0.0031(9) 0.0247(12)
C83 0.0326(9) 0.0597(12) 0.0360(9) -0.0064(8) -0.0032(7) 0.0103(8)
C84 0.0299(8) 0.0392(9) 0.0296(8) -0.0032(6) -0.0001(6) 0.0006(6)
C85 0.0481(10) 0.0364(9) 0.0342(9) -0.0009(7) -0.0057(7) 0.0047(8)
C86 0.0331(8) 0.0455(10) 0.0316(8) -0.0089(7) -0.0005(7) 0.0008(7)
C87 0.0482(12) 0.0871(17) 0.0456(11) -0.0248(11) -0.0181(9) 0.0070(11)
C88 0.0646(15) 0.091(2) 0.0744(17) -0.0225(15) -0.0154(13) -0.0209(14)
C89 0.0673(14) 0.0757(16) 0.0297(9) 0.0006(9) -0.0021(9) 0.0106(12)
C90 0.116(2) 0.0792(19) 0.0559(15) 0.0082(14) 0.0046(16) -0.0182(18)
C91A 0.083(2) 0.068(2) 0.062(2) -0.028(2) -0.019(2) 0.0264(18)
C92A 0.110(3) 0.067(2) 0.099(3) -0.023(2) -0.023(3) 0.009(2)
C91B 0.083(2) 0.068(2) 0.062(2) -0.028(2) -0.019(2) 0.0264(18)
C92B 0.110(3) 0.067(2) 0.099(3) -0.023(2) -0.023(3) 0.009(2)
C93A 0.067(3) 0.131(4) 0.0333(16) -0.0245(16) -0.0006(19) 0.046(2)
C94A 0.058(2) 0.141(4) 0.064(3) 0.019(3) 0.015(2) 0.012(2)
C93B 0.067(3) 0.131(4) 0.0333(16) -0.0245(16) -0.0006(19) 0.046(2)
C94B 0.058(2) 0.141(4) 0.064(3) 0.019(3) 0.015(2) 0.012(2)
C95 0.0377(11) 0.0893(19) 0.0807(17) -0.0141(14) -0.0183(11) -0.0009(11)
C96 0.0582(13) 0.0571(12) 0.0421(11) -0.0035(9) 0.0003(9) 0.0245(10)
C97A 0.183(5) 0.182(7) 0.171(5) -0.016(5) -0.014(4) -0.027(5)
C98A 0.189(5) 0.198(4) 0.189(4) -0.019(3) -0.026(3) -0.011(3)
C99A 0.182(4) 0.186(4) 0.183(4) -0.011(3) -0.023(3) -0.009(3)
C97B 0.183(5) 0.182(7) 0.171(5) -0.016(5) -0.014(4) -0.027(5)
C98B 0.189(5) 0.198(4) 0.189(4) -0.019(3) -0.026(3) -0.011(3)
C99B 0.182(4) 0.186(4) 0.183(4) -0.011(3) -0.023(3) -0.009(3)

loop_
_atom_type_symbol
_atom_type_description
_atom_type_scat_dispersion_real
_atom_type_scat_dispersion_imag
_atom_type_scat_source
C C 0.0033 0.0016 'International Tables Vol C Tables 4.2.6.8 and 6.1.1.4'
H H 0.0000 0.0000 'International Tables Vol C Tables 4.2.6.8 and 6.1.1.4'
Ge Ge 0.1547 1.8001 'International Tables Vol C Tables 4.2.6.8 and 6.1.1.4'

loop_
_geom_angle_atom_site_label_1
_geom_angle_atom_site_label_2
_geom_angle_atom_site_label_3
_geom_angle
_geom_angle_site_symmetry_1
_geom_angle_site_symmetry_3
C1 Ge1 Ge2 128.22(4) . .
C1 Ge1 Ge4 129.42(4) . .
Ge2 Ge1 Ge4 102.354(8) . .
C25 Ge2 Ge3 123.54(4) . .
C25 Ge2 Ge1 133.17(4) . .
Ge3 Ge2 Ge1 77.329(7) . .
C49 Ge3 Ge2 127.10(4) . .
C49 Ge3 Ge4 128.82(4) . .
Ge2 Ge3 Ge4 104.083(8) . .
C73 Ge4 Ge3 120.18(4) . .
C73 Ge4 Ge1 131.33(5) . .
Ge3 Ge4 Ge1 76.202(7) . .
C12 C1 C2 117.00(12) . .
C12 C1 Ge1 121.37(10) . .
C2 C1 Ge1 121.63(10) . .
C6 C2 C1 120.75(12) . .
C6 C2 C3 109.38(12) . .
C1 C2 C3 129.82(12) . .
C13 C3 C14 110.31(13) . .
C13 C3 C2 113.88(12) . .
C14 C3 C2 110.61(12) . .
C13 C3 C4 108.93(12) . .
C14 C3 C4 109.98(12) . .
C2 C3 C4 102.85(11) . .
C5 C4 C3 108.98(11) . .
C5 C4 H4A 109.9 . .
C3 C4 H4A 109.9 . .
C5 C4 H4B 109.9 . .
C3 C4 H4B 109.9 . .
H4A C4 H4B 108.3 . .
C6 C5 C17 111.22(13) . .
C6 C5 C4 101.77(11) . .
C17 C5 C4 112.43(13) . .
C6 C5 C15 108.94(12) . .
C17 C5 C15 109.62(12) . .
C4 C5 C15 112.62(13) . .
C7 C6 C2 121.33(13) . .
C7 C6 C5 124.88(13) . .
C2 C6 C5 113.77(12) . .
C6 C7 C8 118.68(13) . .
C6 C7 H7 120.7 . .
C8 C7 H7 120.7 . .
C7 C8 C12 121.24(13) . .
C7 C8 C9 124.94(13) . .
C12 C8 C9 113.81(12) . .
C8 C9 C10 101.72(11) . .
C8 C9 C19 111.07(13) . .
C10 C9 C19 111.75(13) . .
C8 C9 C21 109.31(12) . .
C10 C9 C21 112.65(14) . .
C19 C9 C21 110.06(13) . .
C9 C10 C11 109.22(12) . .
C9 C10 H10A 109.8 . .
C11 C10 H10A 109.8 . .
C9 C10 H10B 109.8 . .
C11 C10 H10B 109.8 . .
H10A C10 H10B 108.3 . .
C24 C11 C23 109.94(13) . .
C24 C11 C12 114.23(12) . .
C23 C11 C12 110.46(12) . .
C24 C11 C10 109.10(13) . .
C23 C11 C10 110.11(13) . .
C12 C11 C10 102.76(11) . .
C8 C12 C1 120.92(12) . .
C8 C12 C11 109.23(12) . .
C1 C12 C11 129.84(12) . .
C3 C13 H13A 109.5 . .
C3 C13 H13B 109.5 . .
H13A C13 H13B 109.5 . .
C3 C13 H13C 109.5 . .
H13A C13 H13C 109.5 . .
H13B C13 H13C 109.5 . .
C3 C14 H14A 109.5 . .
C3 C14 H14B 109.5 . .
H14A C14 H14B 109.5 . .
C3 C14 H14C 109.5 . .
H14A C14 H14C 109.5 . .
H14B C14 H14C 109.5 . .
C16 C15 C5 115.37(14) . .
C16 C15 H15A 108.4 . .
C5 C15 H15A 108.4 . .
C16 C15 H15B 108.4 . .
C5 C15 H15B 108.4 . .
H15A C15 H15B 107.5 . .
C15 C16 H16A 109.5 . .
C15 C16 H16B 109.5 . .
H16A C16 H16B 109.5 . .
C15 C16 H16C 109.5 . .
H16A C16 H16C 109.5 . .
H16B C16 H16C 109.5 . .
C18 C17 C5 115.50(15) . .
C18 C17 H17A 108.4 . .
C5 C17 H17A 108.4 . .
C18 C17 H17B 108.4 . .
C5 C17 H17B 108.4 . .
H17A C17 H17B 107.5 . .
C17 C18 H18A 109.5 . .
C17 C18 H18B 109.5 . .
H18A C18 H18B 109.5 . .
C17 C18 H18C 109.5 . .
H18A C18 H18C 109.5 . .
H18B C18 H18C 109.5 . .
C20 C19 C9 115.56(15) . .
C20 C19 H19A 108.4 . .
C9 C19 H19A 108.4 . .
C20 C19 H19B 108.4 . .
C9 C19 H19B 108.4 . .
H19A C19 H19B 107.5 . .
C19 C20 H20A 109.5 . .
C19 C20 H20B 109.5 . .
H20A C20 H20B 109.5 . .
C19 C20 H20C 109.5 . .
H20A C20 H20C 109.5 . .
H20B C20 H20C 109.5 . .
C22 C21 C9 115.21(14) . .
C22 C21 H21A 108.5 . .
C9 C21 H21A 108.5 . .
C22 C21 H21B 108.5 . .
C9 C21 H21B 108.5 . .
H21A C21 H21B 107.5 . .
C21 C22 H22A 109.5 . .
C21 C22 H22B 109.5 . .
H22A C22 H22B 109.5 . .
C21 C22 H22C 109.5 . .
H22A C22 H22C 109.5 . .
H22B C22 H22C 109.5 . .
C11 C23 H23A 109.5 . .
C11 C23 H23B 109.5 . .
H23A C23 H23B 109.5 . .
C11 C23 H23C 109.5 . .
H23A C23 H23C 109.5 . .
H23B C23 H23C 109.5 . .
C11 C24 H24A 109.5 . .
C11 C24 H24B 109.5 . .
H24A C24 H24B 109.5 . .
C11 C24 H24C 109.5 . .
H24A C24 H24C 109.5 . .
H24B C24 H24C 109.5 . .
C26 C25 C36 116.88(13) . .
C26 C25 Ge2 115.28(10) . .
C36 C25 Ge2 127.84(11) . .
C30 C26 C25 120.89(14) . .
C30 C26 C27 109.02(13) . .
C25 C26 C27 130.09(14) . .
C37 C27 C26 112.17(15) . .
C37 C27 C38 109.80(17) . .
C26 C27 C38 113.07(16) . .
C37 C27 C28 110.38(17) . .
C26 C27 C28 102.91(13) . .
C38 C27 C28 108.25(17) . .
C29 C28 C27 109.59(14) . .
C29 C28 H28A 109.8 . .
C27 C28 H28A 109.8 . .
C29 C28 H28B 109.8 . .
C27 C28 H28B 109.8 . .
H28A C28 H28B 108.2 . .
C30 C29 C28 101.74(14) . .
C30 C29 C41B 113.4(5) . .
C28 C29 C41B 122.9(5) . .
C30 C29 C41A 108.4(2) . .
C28 C29 C41A 109.0(2) . .
C30 C29 C39 112.53(15) . .
C28 C29 C39 111.91(17) . .
C41B C29 C39 94.7(3) . .
C41A C29 C39 112.62(19) . .
C31 C30 C26 120.90(14) . .
C31 C30 C29 125.44(15) . .
C26 C30 C29 113.66(14) . .
C32 C31 C30 119.09(14) . .
C32 C31 H31 120.5 . .
C30 C31 H31 120.5 . .
C31 C32 C36 121.24(14) . .
C31 C32 C33 124.51(13) . .
C36 C32 C33 114.21(13) . .
C32 C33 C34 102.57(12) . .
C32 C33 C45 111.92(14) . .
C34 C33 C45 112.42(14) . .
C32 C33 C43 110.24(13) . .
C34 C33 C43 112.39(14) . .
C45 C33 C43 107.35(13) . .
C33 C34 C35 109.75(12) . .
C33 C34 H34A 109.7 . .
C35 C34 H34A 109.7 . .
C33 C34 H34B 109.7 . .
C35 C34 H34B 109.7 . .
H34A C34 H34B 108.2 . .
C48 C35 C47 110.42(13) . .
C48 C35 C36 111.61(13) . .
C47 C35 C36 111.74(12) . .
C48 C35 C34 109.55(13) . .
C47 C35 C34 109.58(13) . .
C36 C35 C34 103.73(12) . .
C32 C36 C25 120.83(13) . .
C32 C36 C35 109.69(12) . .
C25 C36 C35 129.47(13) . .
C27 C37 H37A 109.5 . .
C27 C37 H37B 109.5 . .
H37A C37 H37B 109.5 . .
C27 C37 H37C 109.5 . .
H37A C37 H37C 109.5 . .
H37B C37 H37C 109.5 . .
C27 C38 H38A 109.5 . .
C27 C38 H38B 109.5 . .
H38A C38 H38B 109.5 . .
C27 C38 H38C 109.5 . .
H38A C38 H38C 109.5 . .
H38B C38 H38C 109.5 . .
C40 C39 C29 116.07(18) . .
C40 C39 H39A 108.3 . .
C29 C39 H39A 108.3 . .
C40 C39 H39B 108.3 . .
C29 C39 H39B 108.3 . .
H39A C39 H39B 107.4 . .
C39 C40 H40A 109.5 . .
C39 C40 H40B 109.5 . .
H40A C40 H40B 109.5 . .
C39 C40 H40C 109.5 . .
H40A C40 H40C 109.5 . .
H40B C40 H40C 109.5 . .
C42A C41A C29 113.9(3) . .
C42A C41A H41A 108.8 . .
C29 C41A H41A 108.8 . .
C42A C41A H41B 108.8 . .
C29 C41A H41B 108.8 . .
H41A C41A H41B 107.7 . .
C41A C42A H42A 109.5 . .
C41A C42A H42B 109.5 . .
H42A C42A H42B 109.5 . .
C41A C42A H42C 109.5 . .
H42A C42A H42C 109.5 . .
H42B C42A H42C 109.5 . .
C42B C41B C29 114.5(4) . .
C42B C41B H41C 108.6 . .
C29 C41B H41C 108.6 . .
C42B C41B H41D 108.6 . .
C29 C41B H41D 108.6 . .
H41C C41B H41D 107.6 . .
C41B C42B H42D 109.5 . .
C41B C42B H42E 109.5 . .
H42D C42B H42E 109.5 . .
C41B C42B H42F 109.5 . .
H42D C42B H42F 109.5 . .
H42E C42B H42F 109.5 . .
C44 C43 C33 115.43(15) . .
C44 C43 H43A 108.4 . .
C33 C43 H43A 108.4 . .
C44 C43 H43B 108.4 . .
C33 C43 H43B 108.4 . .
H43A C43 H43B 107.5 . .
C43 C44 H44A 109.5 . .
C43 C44 H44B 109.5 . .
H44A C44 H44B 109.5 . .
C43 C44 H44C 109.5 . .
H44A C44 H44C 109.5 . .
H44B C44 H44C 109.5 . .
C46 C45 C33 115.65(15) . .
C46 C45 H45A 108.4 . .
C33 C45 H45A 108.4 . .
C46 C45 H45B 108.4 . .
C33 C45 H45B 108.4 . .
H45A C45 H45B 107.4 . .
C45 C46 H46A 109.5 . .
C45 C46 H46B 109.5 . .
H46A C46 H46B 109.5 . .
C45 C46 H46C 109.5 . .
H46A C46 H46C 109.5 . .
H46B C46 H46C 109.5 . .
C35 C47 H47A 109.5 . .
C35 C47 H47B 109.5 . .
H47A C47 H47B 109.5 . .
C35 C47 H47C 109.5 . .
H47A C47 H47C 109.5 . .
H47B C47 H47C 109.5 . .
C35 C48 H48A 109.5 . .
C35 C48 H48B 109.5 . .
H48A C48 H48B 109.5 . .
C35 C48 H48C 109.5 . .
H48A C48 H48C 109.5 . .
H48B C48 H48C 109.5 . .
C60 C49 C50 117.81(13) . .
C60 C49 Ge3 120.95(11) . .
C50 C49 Ge3 121.24(11) . .
C54 C50 C49 120.18(14) . .
C54 C50 C51 110.46(13) . .
C49 C50 C51 129.33(13) . .
C50 C51 C61 113.86(14) . .
C50 C51 C62 110.09(14) . .
C61 C51 C62 109.17(15) . .
C50 C51 C52 103.36(13) . .
C61 C51 C52 110.16(14) . .
C62 C51 C52 110.06(14) . .
C53 C52 C51 109.63(14) . .
C53 C52 H52A 109.7 . .
C51 C52 H52A 109.7 . .
C53 C52 H52B 109.7 . .
C51 C52 H52B 109.7 . .
H52A C52 H52B 108.2 . .
C54 C53 C65 111.81(17) . .
C54 C53 C52 103.14(13) . .
C65 C53 C52 113.26(18) . .
C54 C53 C63 109.47(17) . .
C65 C53 C63 107.61(18) . .
C52 C53 C63 111.54(17) . .
C55 C54 C50 121.35(15) . .
C55 C54 C53 125.64(15) . .
C50 C54 C53 113.00(14) . .
C54 C55 C56 119.17(15) . .
C54 C55 H55 120.4 . .
C56 C55 H55 120.4 . .
C55 C56 C60 120.84(15) . .
C55 C56 C57 125.96(15) . .
C60 C56 C57 113.20(14) . .
C56 C57 C67 111.18(16) . .
C56 C57 C69A 109.0(3) . .
C67 C57 C69A 113.2(2) . .
C56 C57 C69B 112.7(7) . .
C67 C57 C69B 96.8(3) . .
C56 C57 C58 102.10(13) . .
C67 C57 C58 111.85(17) . .
C69A C57 C58 109.0(3) . .
C69B C57 C58 122.4(6) . .
C59 C58 C57 109.33(14) . .
C59 C58 H58A 109.8 . .
C57 C58 H58A 109.8 . .
C59 C58 H58B 109.8 . .
C57 C58 H58B 109.8 . .
H58A C58 H58B 108.3 . .
C72 C59 C71 109.34(15) . .
C72 C59 C60 114.52(14) . .
C71 C59 C60 109.89(14) . .
C72 C59 C58 109.37(15) . .
C71 C59 C58 110.70(15) . .
C60 C59 C58 102.88(13) . .
C56 C60 C49 120.62(14) . .
C56 C60 C59 109.85(13) . .
C49 C60 C59 129.49(13) . .
C51 C61 H61A 109.5 . .
C51 C61 H61B 109.5 . .
H61A C61 H61B 109.5 . .
C51 C61 H61C 109.5 . .
H61A C61 H61C 109.5 . .
H61B C61 H61C 109.5 . .
C51 C62 H62A 109.5 . .
C51 C62 H62B 109.5 . .
H62A C62 H62B 109.5 . .
C51 C62 H62C 109.5 . .
H62A C62 H62C 109.5 . .
H62B C62 H62C 109.5 . .
C64 C63 C53 116.03(18) . .
C64 C63 H63A 108.3 . .
C53 C63 H63A 108.3 . .
C64 C63 H63B 108.3 . .
C53 C63 H63B 108.3 . .
H63A C63 H63B 107.4 . .
C63 C64 H64A 109.5 . .
C63 C64 H64B 109.5 . .
H64A C64 H64B 109.5 . .
C63 C64 H64C 109.5 . .
H64A C64 H64C 109.5 . .
H64B C64 H64C 109.5 . .
C66 C65 C53 117.28(19) . .
C66 C65 H65A 108.0 . .
C53 C65 H65A 108.0 . .
C66 C65 H65B 108.0 . .
C53 C65 H65B 108.0 . .
H65A C65 H65B 107.2 . .
C65 C66 H66A 109.5 . .
C65 C66 H66B 109.5 . .
H66A C66 H66B 109.5 . .
C65 C66 H66C 109.5 . .
H66A C66 H66C 109.5 . .
H66B C66 H66C 109.5 . .
C68 C67 C57 115.73(18) . .
C68 C67 H67A 108.3 . .
C57 C67 H67A 108.3 . .
C68 C67 H67B 108.3 . .
C57 C67 H67B 108.3 . .
H67A C67 H67B 107.4 . .
C67 C68 H68A 109.5 . .
C67 C68 H68B 109.5 . .
H68A C68 H68B 109.5 . .
C67 C68 H68C 109.5 . .
H68A C68 H68C 109.5 . .
H68B C68 H68C 109.5 . .
C70A C69A C57 115.2(4) . .
C70A C69A H69A 108.5 . .
C57 C69A H69A 108.5 . .
C70A C69A H69B 108.5 . .
C57 C69A H69B 108.5 . .
H69A C69A H69B 107.5 . .
C69A C70A H70A 109.5 . .
C69A C70A H70B 109.5 . .
H70A C70A H70B 109.5 . .
C69A C70A H70C 109.5 . .
H70A C70A H70C 109.5 . .
H70B C70A H70C 109.5 . .
C70B C69B C57 115.2(5) . .
C70B C69B H69C 108.5 . .
C57 C69B H69C 108.5 . .
C70B C69B H69D 108.5 . .
C57 C69B H69D 108.5 . .
H69C C69B H69D 107.5 . .
C69B C70B H70D 109.5 . .
C69B C70B H70E 109.5 . .
H70D C70B H70E 109.5 . .
C69B C70B H70F 109.5 . .
H70D C70B H70F 109.5 . .
H70E C70B H70F 109.5 . .
C59 C71 H71A 109.5 . .
C59 C71 H71B 109.5 . .
H71A C71 H71B 109.5 . .
C59 C71 H71C 109.5 . .
H71A C71 H71C 109.5 . .
H71B C71 H71C 109.5 . .
C59 C72 H72A 109.5 . .
C59 C72 H72B 109.5 . .
H72A C72 H72B 109.5 . .
C59 C72 H72C 109.5 . .
H72A C72 H72C 109.5 . .
H72B C72 H72C 109.5 . .
C74 C73 C84 116.83(14) . .
C74 C73 Ge4 128.80(11) . .
C84 C73 Ge4 114.35(11) . .
C78 C74 C73 120.89(14) . .
C78 C74 C75 109.60(14) . .
C73 C74 C75 129.51(14) . .
C86 C75 C85 110.84(13) . .
C86 C75 C74 111.10(14) . .
C85 C75 C74 112.00(14) . .
C86 C75 C76 109.43(14) . .
C85 C75 C76 109.45(15) . .
C74 C75 C76 103.76(13) . .
C77 C76 C75 109.41(14) . .
C77 C76 H76A 109.8 . .
C75 C76 H76A 109.8 . .
C77 C76 H76B 109.8 . .
C75 C76 H76B 109.8 . .
H76A C76 H76B 108.2 . .
C78 C77 C89 111.35(16) . .
C78 C77 C76 102.85(13) . .
C89 C77 C76 111.68(17) . .
C78 C77 C87 111.56(17) . .
C89 C77 C87 106.84(16) . .
C76 C77 C87 112.66(16) . .
C79 C78 C74 121.23(16) . .
C79 C78 C77 124.43(15) . .
C74 C78 C77 114.34(14) . .
C80 C79 C78 118.99(16) . .
C80 C79 H79 120.5 . .
C78 C79 H79 120.5 . .
C79 C80 C84 121.50(16) . .
C79 C80 C81 125.31(16) . .
C84 C80 C81 113.18(16) . .
C80 C81 C82 101.58(16) . .
C80 C81 C93B 109.8(11) . .
C82 C81 C93B 103.4(11) . .
C80 C81 C93A 113.9(3) . .
C82 C81 C93A 115.3(4) . .
C80 C81 C91A 109.1(2) . .
C82 C81 C91A 102.3(2) . .
C80 C81 C91B 111.5(4) . .
C82 C81 C91B 126.2(4) . .
C81 C82 C83 110.29(16) . .
C81 C82 H82A 109.6 . .
C83 C82 H82A 109.6 . .
C81 C82 H82B 109.6 . .
C83 C82 H82B 109.6 . .
H82A C82 H82B 108.1 . .
C96 C83 C95 109.50(18) . .
C96 C83 C84 112.82(16) . .
C95 C83 C84 113.28(17) . .
C96 C83 C82 110.05(18) . .
C95 C83 C82 108.36(18) . .
C84 C83 C82 102.54(15) . .
C80 C84 C73 120.41(15) . .
C80 C84 C83 109.59(14) . .
C73 C84 C83 130.00(15) . .
C75 C85 H85A 109.5 . .
C75 C85 H85B 109.5 . .
H85A C85 H85B 109.5 . .
C75 C85 H85C 109.5 . .
H85A C85 H85C 109.5 . .
H85B C85 H85C 109.5 . .
C75 C86 H86A 109.5 . .
C75 C86 H86B 109.5 . .
H86A C86 H86B 109.5 . .
C75 C86 H86C 109.5 . .
H86A C86 H86C 109.5 . .
H86B C86 H86C 109.5 . .
C88 C87 C77 115.68(18) . .
C88 C87 H87A 108.4 . .
C77 C87 H87A 108.4 . .
C88 C87 H87B 108.4 . .
C77 C87 H87B 108.4 . .
H87A C87 H87B 107.4 . .
C87 C88 H88A 109.5 . .
C87 C88 H88B 109.5 . .
H88A C88 H88B 109.5 . .
C87 C88 H88C 109.5 . .
H88A C88 H88C 109.5 . .
H88B C88 H88C 109.5 . .
C90 C89 C77 115.63(18) . .
C90 C89 H89A 108.4 . .
C77 C89 H89A 108.4 . .
C90 C89 H89B 108.4 . .
C77 C89 H89B 108.4 . .
H89A C89 H89B 107.4 . .
C89 C90 H90A 109.5 . .
C89 C90 H90B 109.5 . .
H90A C90 H90B 109.5 . .
C89 C90 H90C 109.5 . .
H90A C90 H90C 109.5 . .
H90B C90 H90C 109.5 . .
C92A C91A C81 116.2(3) . .
C92A C91A H91A 108.2 . .
C81 C91A H91A 108.2 . .
C92A C91A H91B 108.2 . .
C81 C91A H91B 108.2 . .
H91A C91A H91B 107.4 . .
C91A C92A H92A 109.5 . .
C91A C92A H92B 109.5 . .
H92A C92A H92B 109.5 . .
C91A C92A H92C 109.5 . .
H92A C92A H92C 109.5 . .
H92B C92A H92C 109.5 . .
C92B C91B C81 115.7(3) . .
C92B C91B H91C 108.4 . .
C81 C91B H91C 108.4 . .
C92B C91B H91D 108.4 . .
C81 C91B H91D 108.4 . .
H91C C91B H91D 107.4 . .
C91B C92B H92D 109.5 . .
C91B C92B H92E 109.5 . .
H92D C92B H92E 109.5 . .
C91B C92B H92F 109.5 . .
H92D C92B H92F 109.5 . .
H92E C92B H92F 109.5 . .
C94A C93A C81 115.2(3) . .
C94A C93A H93A 108.5 . .
C81 C93A H93A 108.5 . .
C94A C93A H93B 108.5 . .
C81 C93A H93B 108.5 . .
H93A C93A H93B 107.5 . .
C93A C94A H94A 109.5 . .
C93A C94A H94B 109.5 . .
H94A C94A H94B 109.5 . .
C93A C94A H94C 109.5 . .
H94A C94A H94C 109.5 . .
H94B C94A H94C 109.5 . .
C94B C93B C81 115.3(3) . .
C94B C93B H93C 108.4 . .
C81 C93B H93C 108.4 . .
C94B C93B H93D 108.4 . .
C81 C93B H93D 108.4 . .
H93C C93B H93D 107.5 . .
C93B C94B H94D 109.5 . .
C93B C94B H94E 109.5 . .
H94D C94B H94E 109.5 . .
C93B C94B H94F 109.5 . .
H94D C94B H94F 109.5 . .
H94E C94B H94F 109.5 . .
C83 C95 H95A 109.5 . .
C83 C95 H95B 109.5 . .
H95A C95 H95B 109.5 . .
C83 C95 H95C 109.5 . .
H95A C95 H95C 109.5 . .
H95B C95 H95C 109.5 . .
C83 C96 H96A 109.5 . .
C83 C96 H96B 109.5 . .
H96A C96 H96B 109.5 . .
C83 C96 H96C 109.5 . .
H96A C96 H96C 109.5 . .
H96B C96 H96C 109.5 . .
C98A C97A H97A 109.5 . .
C98A C97A H97B 109.5 . .
H97A C97A H97B 109.5 . .
C98A C97A H97C 109.5 . .
H97A C97A H97C 109.5 . .
H97B C97A H97C 109.5 . .
C99A C98A C97A 111.5(7) . .
C99A C98A H98A 109.3 . .
C97A C98A H98A 109.3 . .
C99A C98A H98B 109.3 . .
C97A C98A H98B 109.3 . .
H98A C98A H98B 108.0 . .
C98A C99A C99A 101.1(9) . 2
C98A C99A H99A 111.5 . .
C99A C99A H99A 111.5 2 .
C98A C99A H99B 111.5 . .
C99A C99A H99B 111.5 2 .
H99A C99A H99B 109.4 . .
C98B C97B H97D 109.5 . .
C98B C97B H97E 109.5 . .
H97D C97B H97E 109.5 . .
C98B C97B H97F 109.5 . .
H97D C97B H97F 109.5 . .
H97E C97B H97F 109.5 . .
C99B C98B C97B 108.2(9) . .
C99B C98B H98C 110.1 . .
C97B C98B H98C 110.1 . .
C99B C98B H98D 110.1 . .
C97B C98B H98D 110.1 . .
H98C C98B H98D 108.4 . .
C99B C99B C98B 114.7(19) 2 .
C99B C99B H99C 108.6 2 .
C98B C99B H99C 108.6 . .
C99B C99B H99D 108.6 2 .
C98B C99B H99D 108.6 . .
H99C C99B H99D 107.6 . .

loop_
_geom_bond_atom_site_label_1
_geom_bond_atom_site_label_2
_geom_bond_distance
_geom_bond_site_symmetry_2
Ge1 C1 1.9953(13) .
Ge1 Ge2 2.4283(2) .
Ge1 Ge4 2.4606(2) .
Ge2 C25 2.0241(14) .
Ge2 Ge3 2.4014(2) .
Ge3 C49 1.9825(14) .
Ge3 Ge4 2.4294(2) .
Ge4 C73 2.0368(15) .
C1 C12 1.4149(19) .
C1 C2 1.4160(19) .
C2 C6 1.3988(19) .
C2 C3 1.5362(19) .
C3 C13 1.533(2) .
C3 C14 1.534(2) .
C3 C4 1.551(2) .
C4 C5 1.547(2) .
C4 H4A 0.9900 .
C4 H4B 0.9900 .
C5 C6 1.5159(19) .
C5 C17 1.543(2) .
C5 C15 1.548(2) .
C6 C7 1.384(2) .
C7 C8 1.385(2) .
C7 H7 0.9500 .
C8 C12 1.3975(19) .
C8 C9 1.518(2) .
C9 C10 1.541(2) .
C9 C19 1.543(2) .
C9 C21 1.546(2) .
C10 C11 1.550(2) .
C10 H10A 0.9900 .
C10 H10B 0.9900 .
C11 C24 1.529(2) .
C11 C23 1.536(2) .
C11 C12 1.5374(19) .
C13 H13A 0.9800 .
C13 H13B 0.9800 .
C13 H13C 0.9800 .
C14 H14A 0.9800 .
C14 H14B 0.9800 .
C14 H14C 0.9800 .
C15 C16 1.527(2) .
C15 H15A 0.9900 .
C15 H15B 0.9900 .
C16 H16A 0.9800 .
C16 H16B 0.9800 .
C16 H16C 0.9800 .
C17 C18 1.521(3) .
C17 H17A 0.9900 .
C17 H17B 0.9900 .
C18 H18A 0.9800 .
C18 H18B 0.9800 .
C18 H18C 0.9800 .
C19 C20 1.520(3) .
C19 H19A 0.9900 .
C19 H19B 0.9900 .
C20 H20A 0.9800 .
C20 H20B 0.9800 .
C20 H20C 0.9800 .
C21 C22 1.531(2) .
C21 H21A 0.9900 .
C21 H21B 0.9900 .
C22 H22A 0.9800 .
C22 H22B 0.9800 .
C22 H22C 0.9800 .
C23 H23A 0.9800 .
C23 H23B 0.9800 .
C23 H23C 0.9800 .
C24 H24A 0.9800 .
C24 H24B 0.9800 .
C24 H24C 0.9800 .
C25 C26 1.416(2) .
C25 C36 1.420(2) .
C26 C30 1.403(2) .
C26 C27 1.542(2) .
C27 C37 1.530(3) .
C27 C38 1.542(3) .
C27 C28 1.548(3) .
C28 C29 1.530(3) .
C28 H28A 0.9900 .
C28 H28B 0.9900 .
C29 C30 1.515(2) .
C29 C41B 1.539(3) .
C29 C41A 1.541(3) .
C29 C39 1.547(3) .
C30 C31 1.384(2) .
C31 C32 1.384(2) .
C31 H31 0.9500 .
C32 C36 1.396(2) .
C32 C33 1.512(2) .
C33 C34 1.546(2) .
C33 C45 1.547(2) .
C33 C43 1.552(2) .
C34 C35 1.555(2) .
C34 H34A 0.9900 .
C34 H34B 0.9900 .
C35 C48 1.535(2) .
C35 C47 1.537(2) .
C35 C36 1.539(2) .
C37 H37A 0.9800 .
C37 H37B 0.9800 .
C37 H37C 0.9800 .
C38 H38A 0.9800 .
C38 H38B 0.9800 .
C38 H38C 0.9800 .
C39 C40 1.520(3) .
C39 H39A 0.9900 .
C39 H39B 0.9900 .
C40 H40A 0.9800 .
C40 H40B 0.9800 .
C40 H40C 0.9800 .
C41A C42A 1.522(6) .
C41A H41A 0.9900 .
C41A H41B 0.9900 .
C42A H42A 0.9800 .
C42A H42B 0.9800 .
C42A H42C 0.9800 .
C41B C42B 1.518(6) .
C41B H41C 0.9900 .
C41B H41D 0.9900 .
C42B H42D 0.9800 .
C42B H42E 0.9800 .
C42B H42F 0.9800 .
C43 C44 1.510(3) .
C43 H43A 0.9900 .
C43 H43B 0.9900 .
C44 H44A 0.9800 .
C44 H44B 0.9800 .
C44 H44C 0.9800 .
C45 C46 1.521(3) .
C45 H45A 0.9900 .
C45 H45B 0.9900 .
C46 H46A 0.9800 .
C46 H46B 0.9800 .
C46 H46C 0.9800 .
C47 H47A 0.9800 .
C47 H47B 0.9800 .
C47 H47C 0.9800 .
C48 H48A 0.9800 .
C48 H48B 0.9800 .
C48 H48C 0.9800 .
C49 C60 1.408(2) .
C49 C50 1.415(2) .
C50 C54 1.400(2) .
C50 C51 1.531(2) .
C51 C61 1.533(2) .
C51 C62 1.540(3) .
C51 C52 1.559(2) .
C52 C53 1.538(2) .
C52 H52A 0.9900 .
C52 H52B 0.9900 .
C53 C54 1.519(2) .
C53 C65 1.535(3) .
C53 C63 1.546(3) .
C54 C55 1.378(2) .
C55 C56 1.385(2) .
C55 H55 0.9500 .
C56 C60 1.401(2) .
C56 C57 1.517(2) .
C57 C67 1.541(3) .
C57 C69A 1.546(3) .
C57 C69B 1.546(4) .
C57 C58 1.547(3) .
C58 C59 1.546(2) .
C58 H58A 0.9900 .
C58 H58B 0.9900 .
C59 C72 1.531(3) .
C59 C71 1.533(3) .
C59 C60 1.534(2) .
C61 H61A 0.9800 .
C61 H61B 0.9800 .
C61 H61C 0.9800 .
C62 H62A 0.9800 .
C62 H62B 0.9800 .
C62 H62C 0.9800 .
C63 C64 1.513(4) .
C63 H63A 0.9900 .
C63 H63B 0.9900 .
C64 H64A 0.9800 .
C64 H64B 0.9800 .
C64 H64C 0.9800 .
C65 C66 1.484(4) .
C65 H65A 0.9900 .
C65 H65B 0.9900 .
C66 H66A 0.9800 .
C66 H66B 0.9800 .
C66 H66C 0.9800 .
C67 C68 1.513(4) .
C67 H67A 0.9900 .
C67 H67B 0.9900 .
C68 H68A 0.9800 .
C68 H68B 0.9800 .
C68 H68C 0.9800 .
C69A C70A 1.531(7) .
C69A H69A 0.9900 .
C69A H69B 0.9900 .
C70A H70A 0.9800 .
C70A H70B 0.9800 .
C70A H70C 0.9800 .
C69B C70B 1.531(7) .
C69B H69C 0.9900 .
C69B H69D 0.9900 .
C70B H70D 0.9800 .
C70B H70E 0.9800 .
C70B H70F 0.9800 .
C71 H71A 0.9800 .
C71 H71B 0.9800 .
C71 H71C 0.9800 .
C72 H72A 0.9800 .
C72 H72B 0.9800 .
C72 H72C 0.9800 .
C73 C74 1.421(2) .
C73 C84 1.422(2) .
C74 C78 1.398(2) .
C74 C75 1.539(2) .
C75 C86 1.529(2) .
C75 C85 1.537(2) .
C75 C76 1.562(2) .
C76 C77 1.547(3) .
C76 H76A 0.9900 .
C76 H76B 0.9900 .
C77 C78 1.508(2) .
C77 C89 1.545(3) .
C77 C87 1.551(3) .
C78 C79 1.383(2) .
C79 C80 1.377(3) .
C79 H79 0.9500 .
C80 C84 1.404(2) .
C80 C81 1.525(3) .
C81 C82 1.526(3) .
C81 C93B 1.527(4) .
C81 C93A 1.527(3) .
C81 C91A 1.591(4) .
C81 C91B 1.592(4) .
C82 C83 1.552(3) .
C82 H82A 0.9900 .
C82 H82B 0.9900 .
C83 C96 1.528(3) .
C83 C95 1.535(3) .
C83 C84 1.544(2) .
C85 H85A 0.9800 .
C85 H85B 0.9800 .
C85 H85C 0.9800 .
C86 H86A 0.9800 .
C86 H86B 0.9800 .
C86 H86C 0.9800 .
C87 C88 1.513(4) .
C87 H87A 0.9900 .
C87 H87B 0.9900 .
C88 H88A 0.9800 .
C88 H88B 0.9800 .
C88 H88C 0.9800 .
C89 C90 1.510(4) .
C89 H89A 0.9900 .
C89 H89B 0.9900 .
C90 H90A 0.9800 .
C90 H90B 0.9800 .
C90 H90C 0.9800 .
C91A C92A 1.508(5) .
C91A H91A 0.9900 .
C91A H91B 0.9900 .
C92A H92A 0.9800 .
C92A H92B 0.9800 .
C92A H92C 0.9800 .
C91B C92B 1.511(5) .
C91B H91C 0.9900 .
C91B H91D 0.9900 .
C92B H92D 0.9800 .
C92B H92E 0.9800 .
C92B H92F 0.9800 .
C93A C94A 1.525(5) .
C93A H93A 0.9900 .
C93A H93B 0.9900 .
C94A H94A 0.9800 .
C94A H94B 0.9800 .
C94A H94C 0.9800 .
C93B C94B 1.524(6) .
C93B H93C 0.9900 .
C93B H93D 0.9900 .
C94B H94D 0.9800 .
C94B H94E 0.9800 .
C94B H94F 0.9800 .
C95 H95A 0.9800 .
C95 H95B 0.9800 .
C95 H95C 0.9800 .
C96 H96A 0.9800 .
C96 H96B 0.9800 .
C96 H96C 0.9800 .
C97A C98A 1.512(4) .
C97A H97A 0.9800 .
C97A H97B 0.9800 .
C97A H97C 0.9800 .
C98A C99A 1.509(4) .
C98A H98A 0.9900 .
C98A H98B 0.9900 .
C99A C99A 1.66(2) 2
C99A H99A 0.9900 .
C99A H99B 0.9900 .
C97B C98B 1.518(4) .
C97B H97D 0.9800 .
C97B H97E 0.9800 .
C97B H97F 0.9800 .
C98B C99B 1.516(4) .
C98B H98C 0.9900 .
C98B H98D 0.9900 .
C99B C99B 1.45(3) 2
C99B H99C 0.9900 .
C99B H99D 0.9900 .

loop_
_geom_torsion_atom_site_label_1
_geom_torsion_atom_site_label_2
_geom_torsion_atom_site_label_3
_geom_torsion_atom_site_label_4
_geom_torsion
_geom_torsion_site_symmetry_4
C12 C1 C2 C6 1.7(2) .
Ge1 C1 C2 C6 -178.24(10) .
C12 C1 C2 C3 -175.58(13) .
Ge1 C1 C2 C3 4.5(2) .
C6 C2 C3 C13 131.08(14) .
C1 C2 C3 C13 -51.4(2) .
C6 C2 C3 C14 -104.03(14) .
C1 C2 C3 C14 73.50(18) .
C6 C2 C3 C4 13.37(15) .
C1 C2 C3 C4 -169.09(14) .
C13 C3 C4 C5 -139.40(13) .
C14 C3 C4 C5 99.60(15) .
C2 C3 C4 C5 -18.25(16) .
C3 C4 C5 C6 16.05(16) .
C3 C4 C5 C17 135.13(13) .
C3 C4 C5 C15 -100.44(14) .
C1 C2 C6 C7 -2.7(2) .
C3 C2 C6 C7 175.05(14) .
C1 C2 C6 C5 178.52(12) .
C3 C2 C6 C5 -3.69(17) .
C17 C5 C6 C7 53.7(2) .
C4 C5 C6 C7 173.59(15) .
C15 C5 C6 C7 -67.27(19) .
C17 C5 C6 C2 -127.66(14) .
C4 C5 C6 C2 -7.73(16) .
C15 C5 C6 C2 111.41(14) .
C2 C6 C7 C8 1.1(2) .
C5 C6 C7 C8 179.69(14) .
C6 C7 C8 C12 1.5(2) .
C6 C7 C8 C9 -177.92(14) .
C7 C8 C9 C10 172.35(15) .
C12 C8 C9 C10 -7.12(17) .
C7 C8 C9 C19 53.3(2) .
C12 C8 C9 C19 -126.17(14) .
C7 C8 C9 C21 -68.35(19) .
C12 C8 C9 C21 112.18(15) .
C8 C9 C10 C11 15.79(16) .
C19 C9 C10 C11 134.36(14) .
C21 C9 C10 C11 -101.12(15) .
C9 C10 C11 C24 -139.96(14) .
C9 C10 C11 C23 99.31(15) .
C9 C10 C11 C12 -18.37(16) .
C7 C8 C12 C1 -2.5(2) .
C9 C8 C12 C1 176.99(13) .
C7 C8 C12 C11 176.13(14) .
C9 C8 C12 C11 -4.38(17) .
C2 C1 C12 C8 0.8(2) .
Ge1 C1 C12 C8 -179.20(10) .
C2 C1 C12 C11 -177.47(14) .
Ge1 C1 C12 C11 2.5(2) .
C24 C11 C12 C8 131.83(14) .
C23 C11 C12 C8 -103.64(14) .
C10 C11 C12 C8 13.80(16) .
C24 C11 C12 C1 -49.7(2) .
C23 C11 C12 C1 74.83(19) .
C10 C11 C12 C1 -167.73(14) .
C6 C5 C15 C16 177.09(14) .
C17 C5 C15 C16 55.18(19) .
C4 C5 C15 C16 -70.79(18) .
C6 C5 C17 C18 49.1(2) .
C4 C5 C17 C18 -64.34(19) .
C15 C5 C17 C18 169.58(16) .
C8 C9 C19 C20 46.3(2) .
C10 C9 C19 C20 -66.58(19) .
C21 C9 C19 C20 167.47(16) .
C8 C9 C21 C22 178.56(15) .
C10 C9 C21 C22 -69.1(2) .
C19 C9 C21 C22 56.3(2) .
C36 C25 C26 C30 -4.4(2) .
Ge2 C25 C26 C30 176.14(12) .
C36 C25 C26 C27 175.90(16) .
Ge2 C25 C26 C27 -3.6(2) .
C30 C26 C27 C37 -109.84(17) .
C25 C26 C27 C37 69.9(2) .
C30 C26 C27 C38 125.33(18) .
C25 C26 C27 C38 -54.9(2) .
C30 C26 C27 C28 8.8(2) .
C25 C26 C27 C28 -171.47(18) .
C37 C27 C28 C29 103.3(2) .
C26 C27 C28 C29 -16.6(2) .
C38 C27 C28 C29 -136.48(19) .
C27 C28 C29 C30 17.4(2) .
C27 C28 C29 C41B -110.7(5) .
C27 C28 C29 C41A -97.0(2) .
C27 C28 C29 C39 137.79(18) .
C25 C26 C30 C31 3.1(3) .
C27 C26 C30 C31 -177.18(16) .
C25 C26 C30 C29 -177.63(15) .
C27 C26 C30 C29 2.1(2) .
C28 C29 C30 C31 167.13(18) .
C41B C29 C30 C31 -58.8(4) .
C41A C29 C30 C31 -78.0(3) .
C39 C29 C30 C31 47.2(3) .
C28 C29 C30 C26 -12.1(2) .
C41B C29 C30 C26 121.9(4) .
C41A C29 C30 C26 102.7(2) .
C39 C29 C30 C26 -132.07(17) .
C26 C30 C31 C32 0.7(3) .
C29 C30 C31 C32 -178.55(17) .
C30 C31 C32 C36 -2.9(3) .
C30 C31 C32 C33 174.91(16) .
C31 C32 C33 C34 179.86(16) .
C36 C32 C33 C34 -2.17(18) .
C31 C32 C33 C45 59.1(2) .
C36 C32 C33 C45 -122.90(15) .
C31 C32 C33 C43 -60.3(2) .
C36 C32 C33 C43 117.71(15) .
C32 C33 C34 C35 1.21(18) .
C45 C33 C34 C35 121.58(15) .
C43 C33 C34 C35 -117.17(15) .
C33 C34 C35 C48 119.26(15) .
C33 C34 C35 C47 -119.46(15) .
C33 C34 C35 C36 -0.02(18) .
C31 C32 C36 C25 1.4(2) .
C33 C32 C36 C25 -176.59(14) .
C31 C32 C36 C35 -179.67(14) .
C33 C32 C36 C35 2.29(19) .
C26 C25 C36 C32 2.2(2) .
Ge2 C25 C36 C32 -178.42(12) .
C26 C25 C36 C35 -176.46(15) .
Ge2 C25 C36 C35 2.9(2) .
C48 C35 C36 C32 -119.18(14) .
C47 C35 C36 C32 116.63(14) .
C34 C35 C36 C32 -1.32(17) .
C48 C35 C36 C25 59.6(2) .
C47 C35 C36 C25 -64.6(2) .
C34 C35 C36 C25 177.43(15) .
C30 C29 C39 C40 47.6(3) .
C28 C29 C39 C40 -66.2(2) .
C41B C29 C39 C40 165.4(6) .
C41A C29 C39 C40 170.6(3) .
C30 C29 C41A C42A -179.1(3) .
C28 C29 C41A C42A -69.2(4) .
C39 C29 C41A C42A 55.7(4) .
C30 C29 C41B C42B -52.6(11) .
C28 C29 C41B C42B 70.3(12) .
C39 C29 C41B C42B -169.7(9) .
C32 C33 C43 C44 -56.8(2) .
C34 C33 C43 C44 56.9(2) .
C45 C33 C43 C44 -178.94(17) .
C32 C33 C45 C46 52.6(2) .
C34 C33 C45 C46 -62.2(2) .
C43 C33 C45 C46 173.71(16) .
C60 C49 C50 C54 1.2(2) .
Ge3 C49 C50 C54 -178.58(13) .
C60 C49 C50 C51 -176.49(16) .
Ge3 C49 C50 C51 3.7(2) .
C54 C50 C51 C61 125.90(16) .
C49 C50 C51 C61 -56.2(2) .
C54 C50 C51 C62 -111.14(16) .
C49 C50 C51 C62 66.8(2) .
C54 C50 C51 C52 6.39(19) .
C49 C50 C51 C52 -175.71(17) .
C50 C51 C52 C53 -6.0(2) .
C61 C51 C52 C53 -128.02(17) .
C62 C51 C52 C53 111.55(18) .
C51 C52 C53 C54 3.6(2) .
C51 C52 C53 C65 -117.47(18) .
C51 C52 C53 C63 120.95(18) .
C49 C50 C54 C55 -1.3(3) .
C51 C50 C54 C55 176.79(17) .
C49 C50 C54 C53 177.31(16) .
C51 C50 C54 C53 -4.6(2) .
C65 C53 C54 C55 -58.9(3) .
C52 C53 C54 C55 179.14(19) .
C63 C53 C54 C55 60.3(3) .
C65 C53 C54 C50 122.58(19) .
C52 C53 C54 C50 0.6(2) .
C63 C53 C54 C50 -118.28(18) .
C50 C54 C55 C56 -0.1(3) .
C53 C54 C55 C56 -178.57(18) .
C54 C55 C56 C60 1.6(3) .
C54 C55 C56 C57 -177.57(18) .
C55 C56 C57 C67 53.9(3) .
C60 C56 C57 C67 -125.36(18) .
C55 C56 C57 C69A -71.6(3) .
C60 C56 C57 C69A 109.2(2) .
C55 C56 C57 C69B -53.6(4) .
C60 C56 C57 C69B 127.2(4) .
C55 C56 C57 C58 173.29(19) .
C60 C56 C57 C58 -5.9(2) .
C56 C57 C58 C59 14.0(2) .
C67 C57 C58 C59 132.99(18) .
C69A C57 C58 C59 -101.1(3) .
C69B C57 C58 C59 -113.1(7) .
C57 C58 C59 C72 -138.69(17) .
C57 C58 C59 C71 100.77(19) .
C57 C58 C59 C60 -16.6(2) .
C55 C56 C60 C49 -1.7(3) .
C57 C56 C60 C49 177.59(16) .
C55 C56 C60 C59 176.23(17) .
C57 C56 C60 C59 -4.5(2) .
C50 C49 C60 C56 0.2(2) .
Ge3 C49 C60 C56 -179.95(13) .
C50 C49 C60 C59 -177.22(16) .
Ge3 C49 C60 C59 2.6(2) .
C72 C59 C60 C56 131.41(16) .
C71 C59 C60 C56 -105.08(16) .
C58 C59 C60 C56 12.8(2) .
C72 C59 C60 C49 -50.9(2) .
C71 C59 C60 C49 72.6(2) .
C58 C59 C60 C49 -169.48(18) .
C54 C53 C63 C64 52.7(2) .
C65 C53 C63 C64 174.4(2) .
C52 C53 C63 C64 -60.8(2) .
C54 C53 C65 C66 -56.7(3) .
C52 C53 C65 C66 59.3(3) .
C63 C53 C65 C66 -177.0(2) .
C56 C57 C67 C68 47.8(2) .
C69A C57 C67 C68 170.9(3) .
C69B C57 C67 C68 165.4(7) .
C58 C57 C67 C68 -65.6(2) .
C56 C57 C69A C70A -177.4(3) .
C67 C57 C69A C70A 58.3(4) .
C58 C57 C69A C70A -66.8(4) .
C56 C57 C69B C70B -61.6(13) .
C67 C57 C69B C70B -178.0(11) .
C58 C57 C69B C70B 60.7(15) .
C84 C73 C74 C78 0.7(2) .
Ge4 C73 C74 C78 179.05(13) .
C84 C73 C74 C75 -179.51(16) .
Ge4 C73 C74 C75 -1.1(3) .
C78 C74 C75 C86 115.74(16) .
C73 C74 C75 C86 -64.1(2) .
C78 C74 C75 C85 -119.70(16) .
C73 C74 C75 C85 60.4(2) .
C78 C74 C75 C76 -1.75(19) .
C73 C74 C75 C76 178.40(17) .
C86 C75 C76 C77 -118.14(17) .
C85 C75 C76 C77 120.22(17) .
C74 C75 C76 C77 0.5(2) .
C75 C76 C77 C78 0.8(2) .
C75 C76 C77 C89 -118.72(18) .
C75 C76 C77 C87 121.03(18) .
C73 C74 C78 C79 2.4(3) .
C75 C74 C78 C79 -177.47(16) .
C73 C74 C78 C77 -177.67(15) .
C75 C74 C78 C77 2.5(2) .
C89 C77 C78 C79 -62.3(2) .
C76 C77 C78 C79 177.92(18) .
C87 C77 C78 C79 56.9(2) .
C89 C77 C78 C74 117.71(18) .
C76 C77 C78 C74 -2.0(2) .
C87 C77 C78 C74 -123.02(18) .
C74 C78 C79 C80 -2.3(3) .
C77 C78 C79 C80 177.72(18) .
C78 C79 C80 C84 -0.8(3) .
C78 C79 C80 C81 178.0(2) .
C79 C80 C81 C82 167.6(2) .
C84 C80 C81 C82 -13.5(2) .
C79 C80 C81 C93B 58.7(10) .
C84 C80 C81 C93B -122.5(10) .
C79 C80 C81 C93A 43.1(4) .
C84 C80 C81 C93A -138.0(3) .
C79 C80 C81 C91A -84.8(3) .
C84 C80 C81 C91A 94.1(2) .
C79 C80 C81 C91B -55.6(4) .
C84 C80 C81 C91B 123.3(3) .
C80 C81 C82 C83 17.0(3) .
C93B C81 C82 C83 130.8(9) .
C93A C81 C82 C83 140.7(3) .
C91A C81 C82 C83 -95.7(3) .
C91B C81 C82 C83 -110.9(4) .
C81 C82 C83 C96 105.6(2) .
C81 C82 C83 C95 -134.7(2) .
C81 C82 C83 C84 -14.7(2) .
C79 C80 C84 C73 3.9(3) .
C81 C80 C84 C73 -175.06(16) .
C79 C80 C84 C83 -176.26(18) .
C81 C80 C84 C83 4.8(2) .
C74 C73 C84 C80 -3.7(2) .
Ge4 C73 C84 C80 177.68(14) .
C74 C73 C84 C83 176.48(17) .
Ge4 C73 C84 C83 -2.2(2) .
C96 C83 C84 C80 -112.35(18) .
C95 C83 C84 C80 122.53(19) .
C82 C83 C84 C80 6.0(2) .
C96 C83 C84 C73 67.5(2) .
C95 C83 C84 C73 -57.6(3) .
C82 C83 C84 C73 -174.16(19) .
C78 C77 C87 C88 52.1(2) .
C89 C77 C87 C88 174.0(2) .
C76 C77 C87 C88 -63.0(2) .
C78 C77 C89 C90 -55.1(3) .
C76 C77 C89 C90 59.3(3) .
C87 C77 C89 C90 -177.1(2) .
C80 C81 C91A C92A 60.3(4) .
C82 C81 C91A C92A 167.3(3) .
C80 C81 C91B C92B -60.0(8) .
C82 C81 C91B C92B 63.8(9) .
C80 C81 C93A C94A 51.1(6) .
C82 C81 C93A C94A -65.8(6) .
C80 C81 C93B C94B 54(2) .
C82 C81 C93B C94B -54(2) .
C97A C98A C99A C99A 175.2(12) 2
C97B C98B C99B C99B -163(2) 2
